data_4023868
loop_
_publ_author_name
'Hirohito Ooka'
'Noriyoshi Arai'
'Keita Azuma'
'Nobuhito Kurono'
'Takeshi Ohkuma'

_publ_section_title
;
 Asymmetric Hydrogenation of Aromatic Ketones Catalyzed by the
 TolBINAP/DMAPEN-Ruthenium(II) Complex: A Significant Effect of
 N-Substituents of Chiral 1,2-Diamine Ligands on Enantioselectivity
;
_journal_name_full 'Journal of Organic Chemistry'
_journal_page_first 9084
_journal_page_last 9093
_journal_paper_doi 10.1021/jo801863q
_journal_volume 73
_journal_year 2008
_chemical_absolute_configuration 'CHOOSE rm ad rmad syn or unk'
_chemical_formula_moiety 'C66 H76 Cl2 N2 O2 P2 Ru '
_chemical_formula_sum 'C66 H76 Cl2 N2 O2 P2 Ru'
_chemical_formula_weight 1163.26
_space_group_IT_number 19
_symmetry_cell_setting orthorhombic
_symmetry_Int_Tables_number 19
_symmetry_space_group_name_Hall 'P 2ac 2ab'
_symmetry_space_group_name_H-M 'P 21 21 21'
_audit_creation_date 2008-04-28
_audit_creation_method 'by CrystalStructure 3.8'
_cell_angle_alpha 90.0000
_cell_angle_beta 90.0000
_cell_angle_gamma 90.0000
_cell_formula_units_Z 4
_cell_length_a 21.1651(15)
_cell_length_b 21.4566(18)
_cell_length_c 12.9527(11)
_cell_measurement_reflns_used 81239
_cell_measurement_temperature 173.1
_cell_measurement_theta_max 27.3
_cell_measurement_theta_min 3.0
_cell_volume 5882.2(8)
_computing_cell_refinement PROCESS-AUTO
_computing_data_collection PROCESS-AUTO
_computing_data_reduction CrystalStructure
_computing_publication_material 'CrystalStructure 3.8'
_computing_structure_refinement CRYSTALS
_computing_structure_solution SIR97
_diffrn_detector_area_resol_mean 10.00
_diffrn_measured_fraction_theta_full 0.992
_diffrn_measured_fraction_theta_max 0.992
_diffrn_measurement_device_type 'Rigaku RAXIS-RAPID'
_diffrn_measurement_method \w
_diffrn_radiation_type 'Mo K\a'
_diffrn_radiation_wavelength 0.71075
_diffrn_reflns_av_R_equivalents 0.068
_diffrn_reflns_limit_h_max 27
_diffrn_reflns_limit_h_min -27
_diffrn_reflns_limit_k_max 27
_diffrn_reflns_limit_k_min -27
_diffrn_reflns_limit_l_max 16
_diffrn_reflns_limit_l_min -16
_diffrn_reflns_number 44778
_diffrn_reflns_theta_full 27.35
_diffrn_reflns_theta_max 27.35
_exptl_absorpt_coefficient_mu 0.457
_exptl_absorpt_correction_T_max 0.796
_exptl_absorpt_correction_T_min 0.152
_exptl_absorpt_correction_type multi-scan
_exptl_absorpt_process_details
;
    Higashi, T. (1995). Program for Absorption Correction.
    Rigaku Corporation, Tokyo, Japan.
;
_exptl_crystal_colour brown
_exptl_crystal_density_diffrn 1.313
_exptl_crystal_density_method 'not measured'
_exptl_crystal_description block
_exptl_crystal_F_000 2440.00
_exptl_crystal_size_max 0.70
_exptl_crystal_size_mid 0.60
_exptl_crystal_size_min 0.50
_refine_diff_density_max 1.11
_refine_diff_density_min -1.34
_refine_ls_abs_structure_details 'Flack, H. D. (1983), Acta Cryst. A39, 876-881.  5901 Friedel Pairs'
_refine_ls_abs_structure_Flack 0.00(3)
_refine_ls_extinction_method none
_refine_ls_goodness_of_fit_ref 1.272
_refine_ls_hydrogen_treatment refall
_refine_ls_number_parameters 753
_refine_ls_number_reflns 13142
_refine_ls_R_factor_gt 0.0611
_refine_ls_shift/su_max 0.0013
_refine_ls_structure_factor_coef Fsqd
_refine_ls_weighting_details 'w = 1/[0.0010Fo^2^ + 3.0000\s(Fo^2^) + 0.5000]/(4Fo^2^)'
_refine_ls_weighting_scheme calc
_refine_ls_wR_factor_ref 0.1723
_reflns_number_gt 11230
_reflns_number_total 13142
_reflns_threshold_expression F^2^>2.0\s(F^2^)
_cod_data_source_file jo801863q_si_002.cif
_cod_data_source_block '_arai080229_______________'
_cod_original_formula_sum 'C66 H76 Cl2 N2 O2 P2 Ru '
_cod_database_code 4023868

loop_
_symmetry_equiv_pos_site_id
_symmetry_equiv_pos_as_xyz
1 +X,+Y,+Z
2 1/2+X,1/2-Y,-Z
3 -X,1/2+Y,1/2-Z
4 1/2-X,-Y,1/2+Z

loop_
_atom_site_label
_atom_site_type_symbol
_atom_site_fract_x
_atom_site_fract_y
_atom_site_fract_z
_atom_site_U_iso_or_equiv
_atom_site_adp_type
_atom_site_occupancy
_atom_site_symmetry_multiplicity
_atom_site_calc_flag
_atom_site_refinement_flags
_atom_site_disorder_assembly
_atom_site_disorder_group
Ru(1) Ru 0.79487(2) 0.80330(2) 0.15217(3) 0.03170(9) Uani 1.00 1 d . . .
Cl(2) Cl 0.70240(6) 0.86922(5) 0.14825(10) 0.0370(2) Uani 1.00 1 d . . .
Cl(3) Cl 0.90014(6) 0.76085(6) 0.14630(11) 0.0376(3) Uani 1.00 1 d . . .
P(4) P 0.75624(7) 0.72327(6) 0.25305(10) 0.0323(3) Uani 1.00 1 d . . .
P(5) P 0.75515(7) 0.75619(6) 0.00917(10) 0.0322(3) Uani 1.00 1 d . . .
O(1) O 0.6058(3) 0.7065(3) -0.3107(4) 0.091(2) Uani 1.00 1 d . . .
O(2) O 0.5174(3) 0.9327(4) -0.0409(6) 0.118(2) Uani 1.00 1 d . . .
N(1) N 0.8378(2) 0.87523(19) 0.0608(3) 0.0371(11) Uani 1.00 1 d . . .
N(2) N 0.8364(2) 0.8712(2) 0.2799(3) 0.0403(12) Uani 1.00 1 d . . .
C(1) C 0.7864(2) 0.6859(2) -0.0535(3) 0.0342(12) Uani 1.00 1 d . . .
C(2) C 0.8420(2) 0.6569(2) -0.0236(4) 0.0405(14) Uani 1.00 1 d . . .
C(3) C 0.5631(5) 0.9542(5) 0.0269(9) 0.104(3) Uani 1.00 1 d . . .
C(4) C 0.5436(5) 0.9542(11) 0.1308(12) 0.254(9) Uani 1.00 1 d . . .
C(5) C 0.5452(2) 0.7041(2) 0.0733(4) 0.0399(14) Uani 1.00 1 d . . .
C(6) C 0.6723(2) 0.7327(2) 0.0265(4) 0.0360(13) Uani 1.00 1 d . . .
C(10) C 0.7088(3) 0.4548(2) -0.0312(4) 0.0462(15) Uani 1.00 1 d . . .
C(12) C 0.7561(2) 0.5295(2) 0.0857(4) 0.0374(13) Uani 1.00 1 d . . .
C(13) C 0.8297(2) 0.5782(2) -0.1554(4) 0.0371(13) Uani 1.00 1 d . . .
C(14) C 0.8009(2) 0.7087(2) 0.3732(3) 0.0310(12) Uani 1.00 1 d . . .
C(15) C 0.8015(2) 0.7973(2) -0.1823(3) 0.0386(13) Uani 1.00 1 d . . .
C(16) C 0.7740(2) 0.7183(2) 0.4711(4) 0.0370(13) Uani 1.00 1 d . . .
C(17) C 0.7580(2) 0.8097(2) -0.1040(4) 0.0382(13) Uani 1.00 1 d . . .
C(18) C 0.8691(2) 0.6870(2) 0.5594(4) 0.0391(14) Uani 1.00 1 d . . .
C(19) C 0.6768(2) 0.7175(2) 0.3087(4) 0.0386(14) Uani 1.00 1 d . . .
C(20) C 0.8650(2) 0.6924(2) 0.3722(3) 0.0384(13) Uani 1.00 1 d . . .
C(21) C 0.7553(2) 0.6467(2) 0.1865(3) 0.0324(12) Uani 1.00 1 d . . .
C(22) C 0.6588(2) 0.6789(2) 0.0824(3) 0.0361(13) Uani 1.00 1 d . . .
C(23) C 0.6213(2) 0.7722(2) -0.0043(4) 0.0381(14) Uani 1.00 1 d . . .
C(24) C 0.5150(3) 0.5946(3) 0.1805(4) 0.0504(17) Uani 1.00 1 d . . .
C(25) C 0.5943(2) 0.6641(2) 0.1058(4) 0.0373(14) Uani 1.00 1 d . . .
C(26) C 0.7388(3) 0.9084(2) -0.1901(4) 0.0482(16) Uani 1.00 1 d . . .
C(27) C 0.5777(2) 0.6097(2) 0.1627(4) 0.0407(14) Uani 1.00 1 d . . .
C(29) C 0.6032(2) 0.6518(2) 0.4054(4) 0.0407(14) Uani 1.00 1 d . . .
C(30) C 0.8132(3) 0.8395(2) -0.2607(4) 0.0441(15) Uani 1.00 1 d . . .
C(31) C 0.8840(2) 0.9802(2) 0.0568(4) 0.0427(15) Uani 1.00 1 d . . .
C(33) C 0.8779(3) 0.9150(2) 0.2218(4) 0.0449(15) Uani 1.00 1 d . . .
C(34) C 0.8480(3) 0.9341(2) 0.1194(4) 0.0412(14) Uani 1.00 1 d . . .
C(35) C 0.5609(2) 0.7585(2) 0.0180(4) 0.0427(15) Uani 1.00 1 d . . .
C(36) C 0.6639(2) 0.4990(2) -0.0600(4) 0.0417(15) Uani 1.00 1 d . . .
C(37) C 0.8774(3) 0.8427(2) 0.3617(4) 0.0473(16) Uani 1.00 1 d . . .
C(38) C 0.7553(2) 0.4692(2) 0.0386(4) 0.0416(14) Uani 1.00 1 d . . .
C(39) C 0.7521(2) 0.6605(2) -0.1380(4) 0.0381(13) Uani 1.00 1 d . . .
C(40) C 0.8635(3) 0.6039(2) -0.0731(4) 0.0443(15) Uani 1.00 1 d . . .
C(41) C 0.7742(3) 0.6075(2) -0.1866(4) 0.0468(16) Uani 1.00 1 d . . .
C(42) C 0.8025(2) 0.6013(2) 0.2085(4) 0.0363(13) Uani 1.00 1 d . . .
C(43) C 0.8022(2) 0.5448(2) 0.1599(4) 0.0407(13) Uani 1.00 1 d . . .
C(44) C 0.7093(2) 0.5736(2) 0.0605(3) 0.0348(12) Uani 1.00 1 d . . .
C(45) C 0.5590(3) 0.6981(3) 0.4029(4) 0.0509(16) Uani 1.00 1 d . . .
C(46) C 0.8066(2) 0.7077(2) 0.5616(4) 0.0401(14) Uani 1.00 1 d . . .
C(47) C 0.6607(3) 0.6612(2) 0.3590(4) 0.0439(15) Uani 1.00 1 d . . .
C(48) C 0.4815(2) 0.6882(3) 0.0944(4) 0.0502(17) Uani 1.00 1 d . . .
C(49) C 0.7093(2) 0.6337(2) 0.1122(3) 0.0323(11) Uani 1.00 1 d . . .
C(50) C 0.7819(3) 0.8949(2) -0.2665(4) 0.0497(17) Uani 1.00 1 d . . .
C(51) C 0.7268(2) 0.8665(2) -0.1094(4) 0.0361(13) Uani 1.00 1 d . . .
C(52) C 0.7878(2) 0.9072(2) 0.3371(4) 0.0465(15) Uani 1.00 1 d . . .
C(53) C 0.6331(2) 0.7635(2) 0.3075(4) 0.0451(15) Uani 1.00 1 d . . .
C(54) C 0.9048(2) 0.6753(3) 0.6587(5) 0.0552(17) Uani 1.00 1 d . . .
C(55) C 0.4670(3) 0.6346(3) 0.1480(5) 0.0544(17) Uani 1.00 1 d . . .
C(56) C 0.6641(3) 0.5569(2) -0.0158(4) 0.0430(15) Uani 1.00 1 d . . .
C(58) C 0.8981(2) 0.6814(2) 0.4634(4) 0.0359(13) Uani 1.00 1 d . . .
C(59) C 0.5726(3) 0.7542(2) 0.3533(5) 0.0545(17) Uani 1.00 1 d . . .
C(60) C 0.8535(3) 1.0124(3) -0.0211(5) 0.0594(19) Uani 1.00 1 d . . .
C(61) C 0.9799(3) 1.0319(3) 0.0016(6) 0.068(2) Uani 1.00 1 d . . .
C(62) C 0.9479(3) 1.0631(3) -0.0742(7) 0.070(2) Uani 1.00 1 d . . .
C(63) C 0.8509(3) 0.5188(2) -0.2089(5) 0.060(2) Uani 1.00 1 d . . .
C(64) C 0.7924(4) 0.9398(3) -0.3562(5) 0.069(2) Uani 1.00 1 d . . .
C(66) C 0.8844(4) 1.0523(3) -0.0887(6) 0.074(2) Uani 1.00 1 d . . .
C(67) C 0.9478(3) 0.9913(3) 0.0657(5) 0.063(2) Uani 1.00 1 d . . .
C(68) C 0.4944(3) 0.6873(3) 0.4484(6) 0.071(2) Uani 1.00 1 d . . .
C(69) C 0.4809(4) 0.9075(4) -0.2086(7) 0.093(3) Uani 1.00 1 d . . .
C(70) C 0.5671(5) 0.6685(4) -0.2514(7) 0.094(3) Uani 1.00 1 d . . .
C(71) C 0.5818(5) 0.6032(4) -0.2744(7) 0.099(3) Uani 1.00 1 d . . .
C(73) C 0.5324(4) 0.9285(5) -0.1424(7) 0.095(3) Uani 1.00 1 d . . .
C(74) C 0.5910(4) 0.7705(5) -0.3065(8) 0.096(3) Uani 1.00 1 d . . .
C(78) C 0.6334(5) 0.8077(5) -0.3700(9) 0.110(3) Uani 1.00 1 d . . .
H(1) H 0.8661 0.6742 0.0312 0.048 Uiso 1.00 1 c R . .
H(2) H 0.7074 0.4142 -0.0604 0.055 Uiso 1.00 1 c R . .
H(3) H 0.8240 0.7590 -0.1815 0.046 Uiso 1.00 1 c R . .
H(4) H 0.7314 0.7323 0.4753 0.044 Uiso 1.00 1 c R . .
H(5) H 0.8864 0.6890 0.3080 0.046 Uiso 1.00 1 c R . .
H(6) H 0.6305 0.8093 -0.0414 0.046 Uiso 1.00 1 c R . .
H(7) H 0.5047 0.5571 0.2156 0.060 Uiso 1.00 1 c R . .
H(8) H 0.7162 0.9467 -0.1922 0.058 Uiso 1.00 1 c R . .
H(9) H 0.6101 0.5831 0.1877 0.049 Uiso 1.00 1 c R . .
H(10) H 0.5943 0.6135 0.4391 0.049 Uiso 1.00 1 c R . .
H(11) H 0.8439 0.8299 -0.3118 0.053 Uiso 1.00 1 c R . .
H(12) H 0.5281 0.7856 -0.0044 0.051 Uiso 1.00 1 c R . .
H(13) H 0.6330 0.4889 -0.1105 0.050 Uiso 1.00 1 c R . .
H(14) H 0.7869 0.4394 0.0556 0.050 Uiso 1.00 1 c R . .
H(15) H 0.7142 0.6799 -0.1606 0.045 Uiso 1.00 1 c R . .
H(16) H 0.9014 0.5845 -0.0508 0.053 Uiso 1.00 1 c R . .
H(17) H 0.7512 0.5910 -0.2433 0.056 Uiso 1.00 1 c R . .
H(18) H 0.8340 0.6103 0.2586 0.044 Uiso 1.00 1 c R . .
H(19) H 0.8341 0.5153 0.1765 0.049 Uiso 1.00 1 c R . .
H(20) H 0.7863 0.7146 0.6260 0.048 Uiso 1.00 1 c R . .
H(21) H 0.6909 0.6284 0.3602 0.053 Uiso 1.00 1 c R . .
H(22) H 0.4485 0.7150 0.0722 0.060 Uiso 1.00 1 c R . .
H(23) H 0.6974 0.8772 -0.0568 0.043 Uiso 1.00 1 c R . .
H(24) H 0.6425 0.8023 0.2757 0.054 Uiso 1.00 1 c R . .
H(25) H 0.4242 0.6247 0.1625 0.065 Uiso 1.00 1 c R . .
H(26) H 0.6334 0.5866 -0.0367 0.052 Uiso 1.00 1 c R . .
H(27) H 0.9411 0.6689 0.4598 0.043 Uiso 1.00 1 c R . .
H(28) H 0.5417 0.7863 0.3505 0.065 Uiso 1.00 1 c R . .
H(29) H 0.8093 1.0065 -0.0291 0.071 Uiso 1.00 1 c R . .
H(30) H 1.0242 1.0376 0.0092 0.081 Uiso 1.00 1 c R . .
H(31) H 0.9695 1.0924 -0.1164 0.083 Uiso 1.00 1 c R . .
H(32) H 0.8620 1.0720 -0.1433 0.088 Uiso 1.00 1 c R . .
H(33) H 0.9707 0.9702 0.1183 0.076 Uiso 1.00 1 c R . .
H(34) H 0.8054 0.9522 0.1345 0.049 Uiso 1.00 1 c R . .
H(35) H 0.8762 0.8612 0.0370 0.044 Uiso 1.00 1 c R . .
H(36) H 0.8127 0.8832 0.0043 0.044 Uiso 1.00 1 c R . .
H(37) H 0.5743 0.9976 0.0079 0.125 Uiso 1.00 1 c R . .
H(38) H 0.6015 0.9283 0.0192 0.125 Uiso 1.00 1 c R . .
H(39) H 0.9192 0.8950 0.2086 0.054 Uiso 1.00 1 c R . .
H(40) H 0.8853 0.9527 0.2642 0.054 Uiso 1.00 1 c R . .
H(41) H 0.5222 0.6775 -0.2663 0.113 Uiso 1.00 1 c R . .
H(42) H 0.5749 0.6769 -0.1773 0.113 Uiso 1.00 1 c R . .
H(43) H 0.5682 0.8992 -0.1500 0.114 Uiso 1.00 1 c R . .
H(44) H 0.5467 0.9698 -0.1670 0.114 Uiso 1.00 1 c R . .
H(45) H 0.5937 0.7849 -0.2340 0.116 Uiso 1.00 1 c R . .
H(46) H 0.5470 0.7766 -0.3304 0.115 Uiso 1.00 1 c R . .
H(47) H 0.5229 0.9937 0.1481 0.305 Uiso 1.00 1 c R . .
H(48) H 0.5805 0.9483 0.1754 0.305 Uiso 1.00 1 c R . .
H(49) H 0.5138 0.9197 0.1412 0.305 Uiso 1.00 1 c R . .
H(50) H 0.9256 0.7137 0.6818 0.066 Uiso 1.00 1 c R . .
H(51) H 0.9367 0.6429 0.6475 0.066 Uiso 1.00 1 c R . .
H(52) H 0.8749 0.6614 0.7116 0.066 Uiso 1.00 1 c R . .
H(53) H 0.8789 0.5297 -0.2665 0.072 Uiso 1.00 1 c R . .
H(54) H 0.8142 0.4960 -0.2351 0.072 Uiso 1.00 1 c R . .
H(55) H 0.8740 0.4926 -0.1596 0.072 Uiso 1.00 1 c R . .
H(56) H 0.7636 0.9298 -0.4132 0.083 Uiso 1.00 1 c R . .
H(57) H 0.8362 0.9359 -0.3799 0.083 Uiso 1.00 1 c R . .
H(58) H 0.7847 0.9826 -0.3330 0.083 Uiso 1.00 1 c R . .
H(59) H 0.4661 0.6702 0.3955 0.085 Uiso 1.00 1 c R . .
H(60) H 0.4772 0.7267 0.4741 0.085 Uiso 1.00 1 c R . .
H(61) H 0.4980 0.6576 0.5056 0.085 Uiso 1.00 1 c R . .
H(62) H 0.4812 0.8619 -0.2124 0.111 Uiso 1.00 1 c R . .
H(63) H 0.4861 0.9249 -0.2781 0.111 Uiso 1.00 1 c R . .
H(64) H 0.4406 0.9216 -0.1796 0.111 Uiso 1.00 1 c R . .
H(65) H 0.5543 0.5889 -0.3304 0.119 Uiso 1.00 1 c R . .
H(66) H 0.5744 0.5778 -0.2128 0.119 Uiso 1.00 1 c R . .
H(67) H 0.6261 0.5993 -0.2956 0.119 Uiso 1.00 1 c R . .
H(68) H 0.6698 0.8209 -0.3286 0.132 Uiso 1.00 1 c R . .
H(69) H 0.6111 0.8445 -0.3961 0.132 Uiso 1.00 1 c R . .
H(70) H 0.6481 0.7824 -0.4282 0.132 Uiso 1.00 1 c R . .
H(71) H 0.8512 0.8293 0.4199 0.057 Uiso 1.00 1 c R . .
H(72) H 0.9081 0.8738 0.3854 0.057 Uiso 1.00 1 c R . .
H(73) H 0.8999 0.8067 0.3330 0.057 Uiso 1.00 1 c R . .
H(74) H 0.7799 0.9468 0.3015 0.056 Uiso 1.00 1 c R . .
H(75) H 0.8030 0.9156 0.4072 0.056 Uiso 1.00 1 c R . .
H(76) H 0.7485 0.8831 0.3405 0.056 Uiso 1.00 1 c R . .

loop_
_atom_site_aniso_label
_atom_site_aniso_U_11
_atom_site_aniso_U_22
_atom_site_aniso_U_33
_atom_site_aniso_U_12
_atom_site_aniso_U_13
_atom_site_aniso_U_23
Ru(1) 0.0372(2) 0.03072(18) 0.02719(19) -0.00068(17) -0.00021(19) -0.00012(17)
Cl(2) 0.0411(6) 0.0361(5) 0.0339(5) 0.0013(5) 0.0001(6) 0.0001(5)
Cl(3) 0.0384(6) 0.0410(6) 0.0335(6) 0.0005(4) 0.0007(5) -0.0002(5)
P(4) 0.0389(7) 0.0300(5) 0.0282(6) 0.0019(5) 0.0018(5) -0.0000(4)
P(5) 0.0374(7) 0.0333(6) 0.0261(6) -0.0012(5) -0.0008(5) -0.0013(4)
O(1) 0.106(4) 0.092(4) 0.073(3) 0.012(3) 0.005(3) -0.014(3)
O(2) 0.061(3) 0.190(7) 0.103(5) 0.008(4) -0.008(3) -0.072(5)
N(1) 0.042(2) 0.037(2) 0.033(2) 0.0024(19) -0.001(2) 0.0025(18)
N(2) 0.053(2) 0.038(2) 0.030(2) 0.003(2) -0.004(2) -0.0021(18)
C(1) 0.037(2) 0.039(2) 0.027(2) 0.008(2) -0.001(2) -0.0005(19)
C(2) 0.049(3) 0.041(2) 0.031(2) 0.007(2) -0.002(2) 0.002(2)
C(3) 0.090(7) 0.117(8) 0.105(8) -0.004(6) -0.015(6) -0.029(6)
C(4) 0.059(6) 0.54(3) 0.165(14) 0.050(12) -0.021(8) -0.194(19)
C(5) 0.033(2) 0.051(3) 0.036(2) -0.012(2) -0.006(2) -0.002(2)
C(6) 0.038(2) 0.041(2) 0.029(2) 0.001(2) -0.003(2) -0.004(2)
C(10) 0.068(3) 0.034(2) 0.037(2) -0.002(2) 0.001(3) -0.003(2)
C(12) 0.047(3) 0.033(2) 0.032(2) -0.001(2) 0.011(2) -0.001(2)
C(13) 0.038(2) 0.038(2) 0.036(2) 0.004(2) 0.003(2) -0.003(2)
C(14) 0.027(2) 0.031(2) 0.035(2) 0.0023(18) -0.003(2) -0.0057(18)
C(15) 0.040(2) 0.046(2) 0.030(2) -0.009(2) 0.004(2) 0.003(2)
C(16) 0.036(2) 0.041(2) 0.034(2) -0.002(2) 0.008(2) -0.002(2)
C(17) 0.037(2) 0.042(2) 0.035(2) -0.009(2) -0.001(2) -0.004(2)
C(18) 0.030(2) 0.051(3) 0.036(2) -0.011(2) -0.010(2) 0.003(2)
C(19) 0.050(3) 0.038(2) 0.028(2) -0.001(2) -0.002(2) -0.003(2)
C(20) 0.052(3) 0.033(2) 0.030(2) -0.001(2) -0.004(2) 0.006(2)
C(21) 0.041(2) 0.034(2) 0.022(2) 0.001(2) 0.009(2) -0.0019(18)
C(22) 0.048(3) 0.038(2) 0.023(2) -0.000(2) -0.007(2) 0.0034(19)
C(23) 0.037(2) 0.043(2) 0.034(2) 0.003(2) -0.007(2) 0.003(2)
C(24) 0.047(3) 0.057(3) 0.048(3) -0.009(2) 0.000(2) 0.003(2)
C(25) 0.048(3) 0.038(2) 0.025(2) -0.005(2) -0.005(2) 0.002(2)
C(26) 0.069(4) 0.036(2) 0.040(3) 0.003(2) -0.003(2) 0.007(2)
C(27) 0.043(2) 0.044(2) 0.035(2) 0.002(2) 0.007(2) -0.005(2)
C(29) 0.033(2) 0.044(2) 0.045(3) -0.007(2) 0.008(2) 0.001(2)
C(30) 0.061(3) 0.042(2) 0.030(2) -0.003(2) 0.008(2) 0.002(2)
C(31) 0.052(3) 0.035(2) 0.040(3) -0.008(2) 0.004(2) 0.001(2)
C(33) 0.058(3) 0.039(2) 0.037(3) -0.018(2) -0.001(2) -0.000(2)
C(34) 0.060(3) 0.034(2) 0.030(2) -0.007(2) -0.001(2) -0.003(2)
C(35) 0.039(3) 0.050(3) 0.039(3) 0.014(2) -0.003(2) 0.001(2)
C(36) 0.044(3) 0.050(3) 0.032(2) -0.008(2) 0.005(2) -0.005(2)
C(37) 0.072(4) 0.041(2) 0.029(2) -0.013(2) -0.005(2) 0.002(2)
C(38) 0.050(3) 0.033(2) 0.042(2) 0.008(2) -0.001(2) 0.003(2)
C(39) 0.035(2) 0.043(2) 0.036(2) 0.005(2) 0.003(2) 0.001(2)
C(40) 0.050(3) 0.038(2) 0.045(3) 0.003(2) 0.008(2) -0.004(2)
C(41) 0.067(4) 0.041(2) 0.033(2) -0.009(2) 0.002(2) -0.005(2)
C(42) 0.039(2) 0.036(2) 0.034(2) 0.002(2) -0.001(2) 0.001(2)
C(43) 0.048(3) 0.033(2) 0.040(2) 0.007(2) -0.000(2) 0.005(2)
C(44) 0.037(2) 0.035(2) 0.033(2) 0.007(2) 0.006(2) 0.0002(19)
C(45) 0.056(3) 0.049(3) 0.048(3) 0.004(3) 0.009(2) -0.001(3)
C(46) 0.043(3) 0.046(2) 0.032(2) -0.003(2) 0.000(2) -0.005(2)
C(47) 0.058(3) 0.035(2) 0.038(3) 0.003(2) 0.002(2) -0.001(2)
C(48) 0.044(3) 0.072(4) 0.034(2) -0.001(3) -0.002(2) 0.001(2)
C(49) 0.035(2) 0.030(2) 0.032(2) -0.004(2) 0.002(2) 0.0003(18)
C(50) 0.070(4) 0.047(3) 0.032(2) -0.006(2) 0.001(2) 0.004(2)
C(51) 0.037(2) 0.036(2) 0.035(2) 0.003(2) -0.000(2) 0.000(2)
C(52) 0.049(3) 0.044(2) 0.046(3) -0.017(2) 0.004(3) -0.010(2)
C(53) 0.055(3) 0.038(2) 0.042(3) -0.011(2) 0.003(2) 0.002(2)
C(54) 0.039(3) 0.089(4) 0.037(3) -0.010(2) -0.004(2) 0.013(3)
C(55) 0.051(3) 0.066(3) 0.046(3) -0.001(2) 0.009(3) 0.006(3)
C(56) 0.061(3) 0.038(2) 0.031(2) -0.008(2) 0.002(2) -0.000(2)
C(58) 0.032(2) 0.040(2) 0.036(2) -0.006(2) -0.002(2) 0.007(2)
C(59) 0.050(3) 0.055(3) 0.059(3) 0.007(2) 0.006(3) 0.004(3)
C(60) 0.049(3) 0.059(3) 0.070(4) -0.016(3) 0.005(3) 0.018(3)
C(61) 0.045(3) 0.074(4) 0.085(5) -0.034(3) -0.006(3) 0.015(4)
C(62) 0.069(5) 0.053(3) 0.086(5) -0.006(3) 0.013(4) 0.018(3)
C(63) 0.082(5) 0.047(3) 0.050(3) 0.005(3) 0.014(3) -0.017(3)
C(64) 0.097(5) 0.060(3) 0.050(3) 0.014(3) 0.006(4) 0.023(3)
C(66) 0.079(5) 0.072(4) 0.070(5) -0.001(4) 0.015(4) 0.033(4)
C(67) 0.041(3) 0.087(4) 0.062(4) -0.007(3) -0.005(3) 0.023(3)
C(68) 0.044(3) 0.069(4) 0.100(6) 0.008(3) 0.038(3) 0.009(4)
C(69) 0.090(6) 0.107(7) 0.081(6) -0.015(5) -0.009(5) -0.002(5)
C(70) 0.100(7) 0.112(7) 0.071(5) 0.016(6) 0.003(5) 0.000(5)
C(71) 0.119(8) 0.099(6) 0.080(6) 0.003(6) -0.025(6) -0.001(5)
C(73) 0.088(6) 0.127(8) 0.069(5) -0.016(5) -0.013(5) 0.023(5)
C(74) 0.080(6) 0.116(7) 0.093(7) 0.023(5) -0.018(5) -0.013(5)
C(78) 0.104(7) 0.104(7) 0.123(8) -0.030(6) 0.001(7) -0.011(6)

loop_
_atom_type_symbol
_atom_type_description
_atom_type_scat_dispersion_real
_atom_type_scat_dispersion_imag
_atom_type_scat_source
C C 0.003 0.002
;
International Tables for Crystallography
(1992, Vol. C, Tables 4.2.6.8 and 6.1.1.4)
;
H H 0.000 0.000
;
International Tables for Crystallography
(1992, Vol. C, Table 6.1.1.4)
;
Cl Cl 0.148 0.159
;
International Tables for Crystallography
(1992, Vol. C, Tables 4.2.6.8 and 6.1.1.4)
;
N N 0.006 0.003
;
International Tables for Crystallography
(1992, Vol. C, Tables 4.2.6.8 and 6.1.1.4)
;
P P 0.102 0.094
;
International Tables for Crystallography
(1992, Vol. C, Tables 4.2.6.8 and 6.1.1.4)
;
Ru Ru -1.259 0.836
;
International Tables for Crystallography
(1992, Vol. C, Tables 4.2.6.8 and 6.1.1.4)
;
O O 0.011 0.006
;
International Tables for Crystallography
(1992, Vol. C, Tables 4.2.6.8 and 6.1.1.4)
;

loop_
_geom_angle_atom_site_label_1
_geom_angle_atom_site_label_2
_geom_angle_atom_site_label_3
_geom_angle
_geom_angle_publ_flag
_geom_angle_site_symmetry_1
_geom_angle_site_symmetry_2
_geom_angle_site_symmetry_3
Cl(2) Ru(1) Cl(3) 166.05(4) yes . . .
Cl(2) Ru(1) P(4) 99.24(4) yes . . .
Cl(2) Ru(1) P(5) 86.76(4) yes . . .
Cl(2) Ru(1) N(1) 84.85(12) yes . . .
Cl(2) Ru(1) N(2) 87.41(12) yes . . .
Cl(3) Ru(1) P(4) 93.68(5) yes . . .
Cl(3) Ru(1) P(5) 98.53(5) yes . . .
Cl(3) Ru(1) N(1) 82.13(12) yes . . .
Cl(3) Ru(1) N(2) 84.95(12) yes . . .
P(4) Ru(1) P(5) 89.97(4) yes . . .
P(4) Ru(1) N(1) 175.71(13) yes . . .
P(4) Ru(1) N(2) 101.16(11) yes . . .
P(5) Ru(1) N(1) 91.55(12) yes . . .
P(5) Ru(1) N(2) 168.15(11) yes . . .
N(1) Ru(1) N(2) 77.65(16) yes . . .
Ru(1) P(4) C(14) 114.94(15) yes . . .
Ru(1) P(4) C(19) 126.73(18) yes . . .
Ru(1) P(4) C(21) 113.55(16) yes . . .
C(14) P(4) C(19) 97.3(2) yes . . .
C(14) P(4) C(21) 104.3(2) yes . . .
C(19) P(4) C(21) 96.5(2) yes . . .
Ru(1) P(5) C(1) 126.36(17) yes . . .
Ru(1) P(5) C(6) 112.04(17) yes . . .
Ru(1) P(5) C(17) 110.84(17) yes . . .
C(1) P(5) C(6) 99.9(2) yes . . .
C(1) P(5) C(17) 98.4(2) yes . . .
C(6) P(5) C(17) 107.2(2) yes . . .
C(70) O(1) C(74) 114.8(7) yes . . .
C(3) O(2) C(73) 118.3(7) yes . . .
Ru(1) N(1) C(34) 113.0(3) yes . . .
Ru(1) N(2) C(33) 104.6(3) yes . . .
Ru(1) N(2) C(37) 117.1(3) yes . . .
Ru(1) N(2) C(52) 114.3(3) yes . . .
C(33) N(2) C(37) 105.8(4) yes . . .
C(33) N(2) C(52) 109.5(4) yes . . .
C(37) N(2) C(52) 105.1(4) yes . . .
P(5) C(1) C(2) 123.4(3) yes . . .
P(5) C(1) C(39) 118.1(3) yes . . .
C(2) C(1) C(39) 118.5(4) yes . . .
C(1) C(2) C(40) 121.2(5) yes . . .
O(2) C(3) C(4) 113.7(10) yes . . .
C(25) C(5) C(35) 118.8(4) yes . . .
C(25) C(5) C(48) 119.7(5) yes . . .
C(35) C(5) C(48) 121.4(5) yes . . .
P(5) C(6) C(22) 119.0(4) yes . . .
P(5) C(6) C(23) 121.6(3) yes . . .
C(22) C(6) C(23) 118.9(4) yes . . .
C(36) C(10) C(38) 120.9(4) yes . . .
C(38) C(12) C(43) 120.5(4) yes . . .
C(38) C(12) C(44) 120.1(5) yes . . .
C(43) C(12) C(44) 119.4(4) yes . . .
C(40) C(13) C(41) 118.3(4) yes . . .
C(40) C(13) C(63) 121.9(5) yes . . .
C(41) C(13) C(63) 119.8(5) yes . . .
P(4) C(14) C(16) 121.9(3) yes . . .
P(4) C(14) C(20) 122.0(3) yes . . .
C(16) C(14) C(20) 116.0(4) yes . . .
C(17) C(15) C(30) 121.9(5) yes . . .
C(14) C(16) C(46) 122.6(4) yes . . .
P(5) C(17) C(15) 118.5(4) yes . . .
P(5) C(17) C(51) 124.4(4) yes . . .
C(15) C(17) C(51) 116.4(4) yes . . .
C(46) C(18) C(54) 120.6(4) yes . . .
C(46) C(18) C(58) 117.6(4) yes . . .
C(54) C(18) C(58) 121.7(4) yes . . .
P(4) C(19) C(47) 117.4(4) yes . . .
P(4) C(19) C(53) 125.0(4) yes . . .
C(47) C(19) C(53) 117.6(5) yes . . .
C(14) C(20) C(58) 121.4(4) yes . . .
P(4) C(21) C(42) 120.4(3) yes . . .
P(4) C(21) C(49) 120.2(3) yes . . .
C(42) C(21) C(49) 119.3(4) yes . . .
C(6) C(22) C(25) 119.2(4) yes . . .
C(6) C(22) C(49) 121.8(4) yes . . .
C(25) C(22) C(49) 118.8(4) yes . . .
C(6) C(23) C(35) 122.0(5) yes . . .
C(27) C(24) C(55) 120.3(5) yes . . .
C(5) C(25) C(22) 120.2(4) yes . . .
C(5) C(25) C(27) 118.2(5) yes . . .
C(22) C(25) C(27) 121.6(4) yes . . .
C(50) C(26) C(51) 121.4(5) yes . . .
C(24) C(27) C(25) 120.8(5) yes . . .
C(45) C(29) C(47) 119.5(5) yes . . .
C(15) C(30) C(50) 121.6(5) yes . . .
C(34) C(31) C(60) 119.4(5) yes . . .
C(34) C(31) C(67) 124.9(5) yes . . .
C(60) C(31) C(67) 115.6(5) yes . . .
N(2) C(33) C(34) 111.3(4) yes . . .
N(1) C(34) C(31) 111.1(4) yes . . .
N(1) C(34) C(33) 106.0(4) yes . . .
C(31) C(34) C(33) 116.1(5) yes . . .
C(5) C(35) C(23) 120.9(5) yes . . .
C(10) C(36) C(56) 120.2(5) yes . . .
C(10) C(38) C(12) 119.4(5) yes . . .
C(1) C(39) C(41) 119.5(4) yes . . .
C(2) C(40) C(13) 120.7(5) yes . . .
C(13) C(41) C(39) 121.7(5) yes . . .
C(21) C(42) C(43) 120.8(5) yes . . .
C(12) C(43) C(42) 121.6(4) yes . . .
C(12) C(44) C(49) 119.2(4) yes . . .
C(12) C(44) C(56) 117.8(4) yes . . .
C(49) C(44) C(56) 123.0(4) yes . . .
C(29) C(45) C(59) 119.8(5) yes . . .
C(29) C(45) C(68) 120.1(5) yes . . .
C(59) C(45) C(68) 120.0(6) yes . . .
C(16) C(46) C(18) 120.7(5) yes . . .
C(19) C(47) C(29) 122.7(5) yes . . .
C(5) C(48) C(55) 120.7(5) yes . . .
C(21) C(49) C(22) 123.1(4) yes . . .
C(21) C(49) C(44) 119.7(4) yes . . .
C(22) C(49) C(44) 117.2(4) yes . . .
C(26) C(50) C(30) 117.8(5) yes . . .
C(26) C(50) C(64) 120.7(5) yes . . .
C(30) C(50) C(64) 121.4(5) yes . . .
C(17) C(51) C(26) 121.0(5) yes . . .
C(19) C(53) C(59) 120.5(5) yes . . .
C(24) C(55) C(48) 120.2(5) yes . . .
C(36) C(56) C(44) 121.5(5) yes . . .
C(18) C(58) C(20) 121.4(4) yes . . .
C(45) C(59) C(53) 119.8(5) yes . . .
C(31) C(60) C(66) 123.3(6) yes . . .
C(62) C(61) C(67) 119.7(6) yes . . .
C(61) C(62) C(66) 119.9(7) yes . . .
C(60) C(66) C(62) 118.6(7) yes . . .
C(31) C(67) C(61) 122.8(6) yes . . .
O(1) C(70) C(71) 108.9(8) yes . . .
O(2) C(73) C(69) 114.6(8) yes . . .
O(1) C(74) C(78) 112.0(8) yes . . .
Ru(1) N(1) H(35) 108.9(4) no . . .
Ru(1) N(1) H(36) 109.1(4) no . . .
C(34) N(1) H(35) 108.6(5) no . . .
C(34) N(1) H(36) 109.3(4) no . . .
H(35) N(1) H(36) 107.8(5) no . . .
C(1) C(2) H(1) 119.4(6) no . . .
C(40) C(2) H(1) 119.4(6) no . . .
O(2) C(3) H(37) 108.9(11) no . . .
O(2) C(3) H(38) 108.8(12) no . . .
C(4) C(3) H(37) 108.0(15) no . . .
C(4) C(3) H(38) 109.6(13) no . . .
H(37) C(3) H(38) 107.8(13) no . . .
C(3) C(4) H(47) 110(2) no . . .
C(3) C(4) H(48) 109.3(14) no . . .
C(3) C(4) H(49) 108.7(19) no . . .
H(47) C(4) H(48) 109(2) no . . .
H(47) C(4) H(49) 109.5(18) no . . .
H(48) C(4) H(49) 109(2) no . . .
C(36) C(10) H(2) 119.6(7) no . . .
C(38) C(10) H(2) 119.4(7) no . . .
C(17) C(15) H(3) 119.2(5) no . . .
C(30) C(15) H(3) 119.0(6) no . . .
C(14) C(16) H(4) 118.8(6) no . . .
C(46) C(16) H(4) 118.6(6) no . . .
C(14) C(20) H(5) 119.3(6) no . . .
C(58) C(20) H(5) 119.3(6) no . . .
C(6) C(23) H(6) 118.9(6) no . . .
C(35) C(23) H(6) 119.1(6) no . . .
C(27) C(24) H(7) 119.7(7) no . . .
C(55) C(24) H(7) 120.0(7) no . . .
C(50) C(26) H(8) 119.6(6) no . . .
C(51) C(26) H(8) 119.0(7) no . . .
C(24) C(27) H(9) 119.6(6) no . . .
C(25) C(27) H(9) 119.5(6) no . . .
C(45) C(29) H(10) 120.2(6) no . . .
C(47) C(29) H(10) 120.3(6) no . . .
C(15) C(30) H(11) 119.5(6) no . . .
C(50) C(30) H(11) 118.8(6) no . . .
N(2) C(33) H(39) 109.6(5) no . . .
N(2) C(33) H(40) 109.1(6) no . . .
C(34) C(33) H(39) 109.5(6) no . . .
C(34) C(33) H(40) 109.2(5) no . . .
H(39) C(33) H(40) 108.0(7) no . . .
N(1) C(34) H(34) 107.4(5) no . . .
C(31) C(34) H(34) 108.0(5) no . . .
C(33) C(34) H(34) 107.9(5) no . . .
C(5) C(35) H(12) 119.4(6) no . . .
C(23) C(35) H(12) 119.6(6) no . . .
C(10) C(36) H(13) 120.0(6) no . . .
C(56) C(36) H(13) 119.8(6) no . . .
N(2) C(37) H(71) 109.7 no . . .
N(2) C(37) H(72) 109.2 no . . .
N(2) C(37) H(73) 109.6 no . . .
H(71) C(37) H(72) 109.5 no . . .
H(71) C(37) H(73) 109.5 no . . .
H(72) C(37) H(73) 109.5 no . . .
C(10) C(38) H(14) 120.4(6) no . . .
C(12) C(38) H(14) 120.2(6) no . . .
C(1) C(39) H(15) 120.1(5) no . . .
C(41) C(39) H(15) 120.4(6) no . . .
C(2) C(40) H(16) 119.9(6) no . . .
C(13) C(40) H(16) 119.4(6) no . . .
C(13) C(41) H(17) 119.3(6) no . . .
C(39) C(41) H(17) 119.0(6) no . . .
C(21) C(42) H(18) 119.2(5) no . . .
C(43) C(42) H(18) 120.0(5) no . . .
C(12) C(43) H(19) 119.6(5) no . . .
C(42) C(43) H(19) 118.8(6) no . . .
C(16) C(46) H(20) 119.6(6) no . . .
C(18) C(46) H(20) 119.7(6) no . . .
C(19) C(47) H(21) 118.5(6) no . . .
C(29) C(47) H(21) 118.8(6) no . . .
C(5) C(48) H(22) 119.7(7) no . . .
C(55) C(48) H(22) 119.6(7) no . . .
C(17) C(51) H(23) 119.2(5) no . . .
C(26) C(51) H(23) 119.9(5) no . . .
N(2) C(52) H(74) 109.5 no . . .
N(2) C(52) H(75) 109.3 no . . .
N(2) C(52) H(76) 109.6 no . . .
H(74) C(52) H(75) 109.5 no . . .
H(74) C(52) H(76) 109.5 no . . .
H(75) C(52) H(76) 109.5 no . . .
C(19) C(53) H(24) 120.0(7) no . . .
C(59) C(53) H(24) 119.5(6) no . . .
C(18) C(54) H(50) 110.1(7) no . . .
C(18) C(54) H(51) 109.6(6) no . . .
C(18) C(54) H(52) 108.7(6) no . . .
H(50) C(54) H(51) 109.5(7) no . . .
H(50) C(54) H(52) 109.5(8) no . . .
H(51) C(54) H(52) 109.5(8) no . . .
C(24) C(55) H(25) 119.8(7) no . . .
C(48) C(55) H(25) 120.0(7) no . . .
C(36) C(56) H(26) 119.2(6) no . . .
C(44) C(56) H(26) 119.3(6) no . . .
C(18) C(58) H(27) 119.3(6) no . . .
C(20) C(58) H(27) 119.3(6) no . . .
C(45) C(59) H(28) 120.0(7) no . . .
C(53) C(59) H(28) 120.2(7) no . . .
C(31) C(60) H(29) 118.2(7) no . . .
C(66) C(60) H(29) 118.6(8) no . . .
C(62) C(61) H(30) 120.0(9) no . . .
C(67) C(61) H(30) 120.3(8) no . . .
C(61) C(62) H(31) 120.0(9) no . . .
C(66) C(62) H(31) 120.1(9) no . . .
C(13) C(63) H(53) 109.0(6) no . . .
C(13) C(63) H(54) 110.1(7) no . . .
C(13) C(63) H(55) 109.4(7) no . . .
H(53) C(63) H(54) 109.5(8) no . . .
H(53) C(63) H(55) 109.5(9) no . . .
H(54) C(63) H(55) 109.5(8) no . . .
C(50) C(64) H(56) 110.2(7) no . . .
C(50) C(64) H(57) 108.8(7) no . . .
C(50) C(64) H(58) 109.4(7) no . . .
H(56) C(64) H(57) 109.5(9) no . . .
H(56) C(64) H(58) 109.5(9) no . . .
H(57) C(64) H(58) 109.5(9) no . . .
C(60) C(66) H(32) 120.6(9) no . . .
C(62) C(66) H(32) 120.9(9) no . . .
C(31) C(67) H(33) 118.5(8) no . . .
C(61) C(67) H(33) 118.7(7) no . . .
C(45) C(68) H(59) 109.8(8) no . . .
C(45) C(68) H(60) 109.7(7) no . . .
C(45) C(68) H(61) 108.9(7) no . . .
H(59) C(68) H(60) 109.5(9) no . . .
H(59) C(68) H(61) 109.5(9) no . . .
H(60) C(68) H(61) 109.5(10) no . . .
C(73) C(69) H(62) 109.4(10) no . . .
C(73) C(69) H(63) 109.8(10) no . . .
C(73) C(69) H(64) 109.2(10) no . . .
H(62) C(69) H(63) 109.5(12) no . . .
H(62) C(69) H(64) 109.5(12) no . . .
H(63) C(69) H(64) 109.5(12) no . . .
O(1) C(70) H(41) 110.1(10) no . . .
O(1) C(70) H(42) 109.4(11) no . . .
C(71) C(70) H(41) 110.5(11) no . . .
C(71) C(70) H(42) 109.6(10) no . . .
H(41) C(70) H(42) 108.3(13) no . . .
C(70) C(71) H(65) 108.9(11) no . . .
C(70) C(71) H(66) 109.4(10) no . . .
C(70) C(71) H(67) 110.1(11) no . . .
H(65) C(71) H(66) 109.5(13) no . . .
H(65) C(71) H(67) 109.5(13) no . . .
H(66) C(71) H(67) 109.5(13) no . . .
O(2) C(73) H(43) 108.6(10) no . . .
O(2) C(73) H(44) 108.9(11) no . . .
C(69) C(73) H(43) 108.5(11) no . . .
C(69) C(73) H(44) 108.4(10) no . . .
H(43) C(73) H(44) 107.6(12) no . . .
O(1) C(74) H(45) 109.1(11) no . . .
O(1) C(74) H(46) 108.9(11) no . . .
C(78) C(74) H(45) 109.3(11) no . . .
C(78) C(74) H(46) 109.4(11) no . . .
H(45) C(74) H(46) 108.1(13) no . . .
C(74) C(78) H(68) 109.5(12) no . . .
C(74) C(78) H(69) 109.8(11) no . . .
C(74) C(78) H(70) 109.1(11) no . . .
H(68) C(78) H(69) 109.5(13) no . . .
H(68) C(78) H(70) 109.5(13) no . . .
H(69) C(78) H(70) 109.5(15) no . . .

loop_
_geom_bond_atom_site_label_1
_geom_bond_atom_site_label_2
_geom_bond_distance
_geom_bond_publ_flag
_geom_bond_site_symmetry_1
_geom_bond_site_symmetry_2
Ru(1) Cl(2) 2.4153(12) yes . .
Ru(1) Cl(3) 2.4082(13) yes . .
Ru(1) P(4) 2.3075(13) yes . .
Ru(1) P(5) 2.2714(13) yes . .
Ru(1) N(1) 2.147(4) yes . .
Ru(1) N(2) 2.373(4) yes . .
P(4) C(14) 1.848(4) yes . .
P(4) C(19) 1.833(6) yes . .
P(4) C(21) 1.856(4) yes . .
P(5) C(1) 1.836(5) yes . .
P(5) C(6) 1.839(5) yes . .
P(5) C(17) 1.863(5) yes . .
O(1) C(70) 1.387(12) yes . .
O(1) C(74) 1.411(12) yes . .
O(2) C(3) 1.385(13) yes . .
O(2) C(73) 1.355(12) yes . .
N(1) C(34) 1.488(6) yes . .
N(2) C(33) 1.490(7) yes . .
N(2) C(37) 1.500(7) yes . .
N(2) C(52) 1.485(7) yes . .
C(1) C(2) 1.386(7) yes . .
C(1) C(39) 1.421(7) yes . .
C(2) C(40) 1.382(7) yes . .
C(3) C(4) 1.408(19) yes . .
C(5) C(25) 1.411(7) yes . .
C(5) C(35) 1.408(8) yes . .
C(5) C(48) 1.418(8) yes . .
C(6) C(22) 1.391(7) yes . .
C(6) C(23) 1.428(7) yes . .
C(10) C(36) 1.393(8) yes . .
C(10) C(38) 1.372(8) yes . .
C(12) C(38) 1.432(7) yes . .
C(12) C(43) 1.408(8) yes . .
C(12) C(44) 1.407(7) yes . .
C(13) C(40) 1.397(8) yes . .
C(13) C(41) 1.392(8) yes . .
C(13) C(63) 1.519(8) yes . .
C(14) C(16) 1.406(7) yes . .
C(14) C(20) 1.401(7) yes . .
C(15) C(17) 1.394(7) yes . .
C(15) C(30) 1.384(7) yes . .
C(16) C(46) 1.379(7) yes . .
C(17) C(51) 1.389(7) yes . .
C(18) C(46) 1.395(7) yes . .
C(18) C(54) 1.513(8) yes . .
C(18) C(58) 1.393(7) yes . .
C(19) C(47) 1.414(7) yes . .
C(19) C(53) 1.354(8) yes . .
C(20) C(58) 1.393(7) yes . .
C(21) C(42) 1.423(7) yes . .
C(21) C(49) 1.397(7) yes . .
C(22) C(25) 1.435(8) yes . .
C(22) C(49) 1.495(7) yes . .
C(23) C(35) 1.344(7) yes . .
C(24) C(27) 1.387(8) yes . .
C(24) C(55) 1.394(9) yes . .
C(25) C(27) 1.425(7) yes . .
C(26) C(50) 1.377(9) yes . .
C(26) C(51) 1.402(7) yes . .
C(29) C(45) 1.365(8) yes . .
C(29) C(47) 1.372(8) yes . .
C(30) C(50) 1.363(8) yes . .
C(31) C(34) 1.489(7) yes . .
C(31) C(60) 1.383(9) yes . .
C(31) C(67) 1.377(9) yes . .
C(33) C(34) 1.525(7) yes . .
C(36) C(56) 1.369(7) yes . .
C(39) C(41) 1.382(7) yes . .
C(42) C(43) 1.366(6) yes . .
C(44) C(49) 1.453(6) yes . .
C(44) C(56) 1.420(7) yes . .
C(45) C(59) 1.396(9) yes . .
C(45) C(68) 1.507(9) yes . .
C(48) C(55) 1.378(9) yes . .
C(50) C(64) 1.526(9) yes . .
C(53) C(59) 1.425(9) yes . .
C(60) C(66) 1.388(10) yes . .
C(61) C(62) 1.368(11) yes . .
C(61) C(67) 1.382(10) yes . .
C(62) C(66) 1.377(12) yes . .
C(69) C(73) 1.459(14) yes . .
C(70) C(71) 1.465(14) yes . .
C(74) C(78) 1.455(15) yes . .
N(1) H(35) 0.920(6) no . .
N(1) H(36) 0.920(6) no . .
C(2) H(1) 0.950(7) no . .
C(3) H(37) 0.990(16) no . .
C(3) H(38) 0.990(15) no . .
C(4) H(47) 0.98(3) no . .
C(4) H(48) 0.980(19) no . .
C(4) H(49) 0.98(2) no . .
C(10) H(2) 0.950(7) no . .
C(15) H(3) 0.950(7) no . .
C(16) H(4) 0.950(7) no . .
C(20) H(5) 0.950(7) no . .
C(23) H(6) 0.950(7) no . .
C(24) H(7) 0.950(9) no . .
C(26) H(8) 0.950(8) no . .
C(27) H(9) 0.950(7) no . .
C(29) H(10) 0.950(8) no . .
C(30) H(11) 0.950(8) no . .
C(33) H(39) 0.990(8) no . .
C(33) H(40) 0.990(7) no . .
C(34) H(34) 1.000(8) no . .
C(35) H(12) 0.950(8) no . .
C(36) H(13) 0.950(8) no . .
C(37) H(71) 0.980 no . .
C(37) H(72) 0.980 no . .
C(37) H(73) 0.980 no . .
C(38) H(14) 0.950(7) no . .
C(39) H(15) 0.950(7) no . .
C(40) H(16) 0.950(8) no . .
C(41) H(17) 0.950(8) no . .
C(42) H(18) 0.950(7) no . .
C(43) H(19) 0.950(7) no . .
C(46) H(20) 0.950(7) no . .
C(47) H(21) 0.950(8) no . .
C(48) H(22) 0.950(8) no . .
C(51) H(23) 0.950(7) no . .
C(52) H(74) 0.980 no . .
C(52) H(75) 0.980 no . .
C(52) H(76) 0.980 no . .
C(53) H(24) 0.950(8) no . .
C(54) H(50) 0.980(9) no . .
C(54) H(51) 0.980(9) no . .
C(54) H(52) 0.980(9) no . .
C(55) H(25) 0.950(9) no . .
C(56) H(26) 0.950(8) no . .
C(58) H(27) 0.950(7) no . .
C(59) H(28) 0.950(8) no . .
C(60) H(29) 0.950(9) no . .
C(61) H(30) 0.950(9) no . .
C(62) H(31) 0.950(11) no . .
C(63) H(53) 0.980(10) no . .
C(63) H(54) 0.980(10) no . .
C(63) H(55) 0.980(9) no . .
C(64) H(56) 0.980(10) no . .
C(64) H(57) 0.980(12) no . .
C(64) H(58) 0.980(9) no . .
C(66) H(32) 0.950(12) no . .
C(67) H(33) 0.950(10) no . .
C(68) H(59) 0.980(11) no . .
C(68) H(60) 0.980(10) no . .
C(68) H(61) 0.980(11) no . .
C(69) H(62) 0.980(14) no . .
C(69) H(63) 0.980(13) no . .
C(69) H(64) 0.980(14) no . .
C(70) H(41) 0.990(15) no . .
C(70) H(42) 0.990(14) no . .
C(71) H(65) 0.980(15) no . .
C(71) H(66) 0.980(14) no . .
C(71) H(67) 0.980(16) no . .
C(73) H(43) 0.990(14) no . .
C(73) H(44) 0.990(15) no . .
C(74) H(45) 0.990(15) no . .
C(74) H(46) 0.990(14) no . .
C(78) H(68) 0.980(15) no . .
C(78) H(69) 0.980(15) no . .
C(78) H(70) 0.980(16) no . .

loop_
_geom_contact_atom_site_label_1
_geom_contact_atom_site_label_2
_geom_contact_distance
_geom_contact_publ_flag
_geom_contact_site_symmetry_1
_geom_contact_site_symmetry_2
C(10) C(42) 3.588(7) ? . 4_664
C(13) C(54) 3.559(8) ? . 1_554
C(27) C(63) 3.556(8) ? . 4_665
C(37) C(68) 3.549(10) ? . 2_566
C(42) C(10) 3.588(7) ? . 4_665
C(54) C(13) 3.559(8) ? . 1_556
C(63) C(27) 3.556(8) ? . 4_664
C(68) C(37) 3.549(10) ? . 2_466
Cl(2) H(32) 3.278(8) ? . 4_675
Cl(2) H(38) 2.994(11) ? . .
Cl(2) H(48) 3.108(16) ? . .
Cl(2) H(58) 3.201(6) ? . 4_675
Cl(3) H(12) 3.422(5) ? . 2_565
Cl(3) H(22) 3.053(6) ? . 2_565
Cl(3) H(41) 3.292(10) ? . 2_565
Cl(3) H(62) 3.257(10) ? . 2_565
O(1) H(15) 3.061(8) ? . .
O(1) H(61) 3.459(10) ? . 1_554
O(2) H(6) 3.569(9) ? . .
O(2) H(12) 3.200(10) ? . .
O(2) H(16) 2.752(9) ? . 2_465
N(1) H(22) 3.493(7) ? . 2_565
N(1) H(25) 3.422(8) ? . 2_565
C(2) H(52) 3.501(8) ? . 1_554
C(3) H(6) 3.534(12) ? . .
C(3) H(16) 3.534(12) ? . 2_465
C(3) H(23) 3.463(12) ? . .
C(3) H(57) 3.400(13) ? . 4_675
C(4) H(7) 3.14(2) ? . 3_655
C(4) H(16) 3.288(14) ? . 2_465
C(4) H(31) 3.434(19) ? . 4_675
C(4) H(32) 3.587(17) ? . 4_675
C(4) H(57) 3.47(2) ? . 4_675
C(5) H(42) 3.358(11) ? . .
C(6) H(42) 3.557(11) ? . .
C(10) H(18) 3.192(7) ? . 4_664
C(10) H(21) 3.109(8) ? . 4_664
C(12) H(17) 3.409(7) ? . 4_665
C(12) H(54) 2.810(9) ? . 4_665
C(13) H(52) 2.659(8) ? . 1_554
C(14) H(2) 2.780(6) ? . 4_665
C(15) H(20) 3.069(7) ? . 1_554
C(15) H(22) 3.434(8) ? . 2_565
C(15) H(25) 3.101(8) ? . 2_565
C(15) H(52) 3.578(8) ? . 1_554
C(15) H(68) 3.408(12) ? . .
C(16) H(2) 2.900(7) ? . 4_665
C(16) H(70) 3.268(12) ? . 1_556
C(17) H(68) 3.465(12) ? . .
C(18) H(2) 3.122(7) ? . 4_665
C(18) H(11) 3.531(7) ? . 1_556
C(18) H(60) 2.974(8) ? . 2_566
C(20) H(2) 2.889(7) ? . 4_665
C(20) H(60) 3.551(9) ? . 2_566
C(20) H(62) 3.420(11) ? . 2_565
C(21) H(54) 3.545(8) ? . 4_665
C(23) H(38) 3.390(13) ? . .
C(23) H(42) 3.189(11) ? . .
C(23) H(43) 3.500(12) ? . .
C(23) H(45) 3.044(12) ? . .
C(24) H(47) 3.20(2) ? . 3_645
C(24) H(53) 3.554(9) ? . 4_665
C(26) H(68) 2.979(12) ? . .
C(26) H(74) 3.134 ? . 4_674
C(27) H(53) 3.260(8) ? . 4_665
C(27) H(54) 3.482(9) ? . 4_665
C(27) H(55) 3.341(8) ? . 4_665
C(29) H(55) 3.247(8) ? . 4_665
C(30) H(20) 3.109(7) ? . 1_554
C(30) H(25) 2.779(9) ? . 2_565
C(30) H(68) 3.186(12) ? . .
C(33) H(44) 3.276(12) ? . 4_675
C(34) H(58) 3.386(10) ? . 4_675
C(35) H(42) 3.091(11) ? . .
C(35) H(45) 3.385(12) ? . .
C(36) H(18) 3.320(7) ? . 4_664
C(36) H(19) 3.427(7) ? . 4_664
C(36) H(30) 3.127(9) ? . 2_465
C(36) H(66) 3.220(12) ? . .
C(37) H(41) 3.331(12) ? . 2_565
C(37) H(60) 3.347(9) ? . 2_566
C(37) H(61) 3.077(9) ? . 2_566
C(38) H(17) 3.110(7) ? . 4_665
C(38) H(21) 3.319(7) ? . 4_664
C(38) H(54) 3.364(9) ? . 4_665
C(39) H(20) 3.349(7) ? . 1_554
C(39) H(52) 3.248(8) ? . 1_554
C(40) H(49) 3.342(13) ? . 2_565
C(40) H(52) 3.059(8) ? . 1_554
C(41) H(20) 3.352(7) ? . 1_554
C(41) H(52) 2.759(8) ? . 1_554
C(41) H(67) 3.444(13) ? . .
C(42) H(2) 3.020(7) ? . 4_665
C(42) H(13) 3.333(7) ? . 4_665
C(42) H(54) 3.315(8) ? . 4_665
C(42) H(64) 2.986(11) ? . 2_565
C(43) H(13) 3.354(8) ? . 4_665
C(43) H(17) 3.367(7) ? . 4_665
C(43) H(54) 2.946(9) ? . 4_665
C(43) H(64) 3.027(11) ? . 2_565
C(43) H(67) 3.491(11) ? . 4_665
C(44) H(54) 3.079(8) ? . 4_665
C(45) H(50) 3.572(9) ? . 2_466
C(45) H(70) 3.408(13) ? . 1_556
C(46) H(2) 3.070(7) ? . 4_665
C(46) H(3) 3.525(7) ? . 1_556
C(46) H(11) 3.192(7) ? . 1_556
C(47) H(2) 3.391(8) ? . 4_665
C(47) H(14) 3.517(7) ? . 4_665
C(47) H(55) 3.388(8) ? . 4_665
C(48) H(35) 2.998(7) ? . 2_465
C(49) H(54) 3.449(8) ? . 4_665
C(50) H(25) 3.324(9) ? . 2_565
C(50) H(68) 2.967(12) ? . .
C(51) H(38) 3.401(12) ? . .
C(51) H(43) 3.469(11) ? . .
C(51) H(68) 3.236(13) ? . .
C(52) H(8) 3.158(7) ? . 4_675
C(52) H(29) 3.263(9) ? . 4_675
C(52) H(32) 3.212(10) ? . 4_675
C(52) H(56) 3.310(9) ? . 1_556
C(52) H(58) 3.577(9) ? . 4_675
C(53) H(32) 3.589(9) ? . 4_675
C(53) H(70) 3.461(13) ? . 1_556
C(54) H(3) 3.230(8) ? . 1_556
C(54) H(11) 3.580(9) ? . 1_556
C(54) H(28) 3.013(9) ? . 2_566
C(54) H(31) 3.247(10) ? . 3_745
C(54) H(53) 3.317(9) ? . 1_556
C(54) H(60) 3.118(10) ? . 2_566
C(55) H(11) 3.446(8) ? . 2_465
C(55) H(35) 3.073(8) ? . 2_465
C(56) H(30) 3.589(9) ? . 2_465
C(56) H(66) 3.212(12) ? . .
C(58) H(2) 3.047(8) ? . 4_665
C(58) H(30) 3.515(8) ? . 3_745
C(58) H(60) 2.710(9) ? . 2_566
C(59) H(31) 3.431(9) ? . 4_675
C(59) H(50) 3.218(9) ? . 2_466
C(59) H(70) 3.306(13) ? . 1_556
C(60) H(56) 3.105(10) ? . 4_675
C(60) H(69) 3.552(13) ? . 4_675
C(60) H(76) 3.591 ? . 4_674
C(61) H(7) 3.439(10) ? . 2_565
C(61) H(13) 3.561(9) ? . 2_565
C(61) H(27) 3.419(8) ? . 3_755
C(61) H(51) 3.538(10) ? . 3_755
C(61) H(63) 3.086(12) ? . 4_675
C(61) H(69) 3.538(13) ? . 4_675
C(62) H(7) 3.383(10) ? . 2_565
C(62) H(27) 3.587(9) ? . 3_755
C(62) H(28) 3.383(9) ? . 4_674
C(62) H(48) 3.307(18) ? . 4_674
C(62) H(51) 3.130(10) ? . 3_755
C(62) H(69) 3.290(14) ? . 4_675
C(63) H(7) 3.597(9) ? . 4_664
C(63) H(9) 2.692(8) ? . 4_664
C(63) H(21) 3.401(8) ? . 4_664
C(63) H(52) 3.268(9) ? . 1_554
C(64) H(29) 3.312(10) ? . 4_674
C(64) H(34) 3.110(9) ? . 4_674
C(64) H(37) 3.586(13) ? . 4_674
C(64) H(74) 3.527 ? . 4_674
C(64) H(75) 3.115 ? . 1_554
C(66) H(48) 3.145(18) ? . 4_674
C(66) H(69) 3.337(14) ? . 4_675
C(66) H(76) 3.266 ? . 4_674
C(67) H(44) 3.563(12) ? . 4_675
C(67) H(63) 3.047(12) ? . 4_675
C(68) H(27) 3.494(9) ? . 2_466
C(68) H(50) 3.078(10) ? . 2_466
C(68) H(71) 3.495 ? . 2_466
C(68) H(72) 3.111 ? . 2_466
C(68) H(73) 3.470 ? . 2_466
C(69) H(5) 3.153(11) ? . 2_465
C(69) H(18) 3.198(11) ? . 2_465
C(69) H(19) 3.543(11) ? . 2_465
C(69) H(45) 3.569(14) ? . .
C(69) H(46) 3.512(14) ? . .
C(70) H(15) 3.336(12) ? . .
C(70) H(26) 3.575(11) ? . .
C(70) H(39) 3.458(12) ? . 2_465
C(70) H(61) 3.479(13) ? . 1_554
C(71) H(13) 3.420(11) ? . .
C(71) H(15) 3.568(12) ? . .
C(71) H(19) 3.169(11) ? . 4_664
C(71) H(26) 3.286(11) ? . .
C(71) H(33) 3.479(13) ? . 2_465
C(71) H(39) 3.545(13) ? . 2_465
C(71) H(61) 3.553(13) ? . 1_554
C(73) H(6) 3.544(12) ? . .
C(73) H(12) 3.550(12) ? . .
C(73) H(40) 3.317(12) ? . 4_674
C(73) H(45) 3.548(15) ? . .
C(74) H(43) 3.458(15) ? . .
C(74) H(62) 3.275(14) ? . .
C(78) H(4) 3.307(12) ? . 1_554
H(1) H(12) 3.552(8) ? . 2_565
H(1) H(22) 3.238(8) ? . 2_565
H(1) H(62) 3.469(11) ? . 2_565
H(1) H(64) 3.224(11) ? . 2_565
H(2) C(14) 2.780(6) ? . 4_664
H(2) C(16) 2.900(7) ? . 4_664
H(2) C(18) 3.122(7) ? . 4_664
H(2) C(20) 2.889(7) ? . 4_664
H(2) C(42) 3.020(7) ? . 4_664
H(2) C(46) 3.070(7) ? . 4_664
H(2) C(47) 3.391(8) ? . 4_664
H(2) C(58) 3.047(8) ? . 4_664
H(2) H(4) 3.431(7) ? . 4_664
H(2) H(5) 3.427(8) ? . 4_664
H(2) H(18) 2.558(7) ? . 4_664
H(2) H(21) 2.555(9) ? . 4_664
H(3) C(46) 3.525(7) ? . 1_554
H(3) C(54) 3.230(8) ? . 1_554
H(3) H(20) 2.786(7) ? . 1_554
H(3) H(22) 3.044(8) ? . 2_565
H(3) H(25) 3.285(8) ? . 2_565
H(3) H(50) 2.951(8) ? . 1_554
H(3) H(52) 2.731(8) ? . 1_554
H(4) C(78) 3.307(12) ? . 1_556
H(4) H(2) 3.431(7) ? . 4_665
H(4) H(68) 3.432(12) ? . 1_556
H(4) H(70) 2.414(12) ? . 1_556
H(5) C(69) 3.153(11) ? . 2_565
H(5) H(2) 3.427(8) ? . 4_665
H(5) H(46) 3.491(11) ? . 2_565
H(5) H(62) 2.598(11) ? . 2_565
H(5) H(63) 3.251(11) ? . 2_565
H(5) H(64) 3.116(11) ? . 2_565
H(6) O(2) 3.569(9) ? . .
H(6) C(3) 3.534(12) ? . .
H(6) C(73) 3.544(12) ? . .
H(6) H(38) 2.742(12) ? . .
H(6) H(42) 3.543(11) ? . .
H(6) H(43) 2.727(11) ? . .
H(6) H(45) 2.665(12) ? . .
H(7) C(4) 3.14(2) ? . 3_645
H(7) C(61) 3.439(10) ? . 2_465
H(7) C(62) 3.383(10) ? . 2_465
H(7) C(63) 3.597(9) ? . 4_665
H(7) H(30) 3.573(10) ? . 2_465
H(7) H(31) 3.534(10) ? . 2_465
H(7) H(47) 2.30(2) ? . 3_645
H(7) H(48) 3.27(2) ? . 3_645
H(7) H(49) 3.50(2) ? . 3_645
H(7) H(53) 3.096(9) ? . 4_665
H(7) H(55) 3.216(9) ? . 4_665
H(8) C(52) 3.158(7) ? . 4_674
H(8) H(34) 3.155(7) ? . 4_674
H(8) H(40) 3.098(8) ? . 4_674
H(8) H(43) 3.339(12) ? . .
H(8) H(68) 3.371(12) ? . .
H(8) H(74) 2.288 ? . 4_674
H(8) H(75) 3.249 ? . 4_674
H(9) C(63) 2.692(8) ? . 4_665
H(9) H(53) 2.502(8) ? . 4_665
H(9) H(54) 2.537(8) ? . 4_665
H(9) H(55) 2.581(8) ? . 4_665
H(10) H(14) 3.145(8) ? . 4_665
H(10) H(55) 2.696(8) ? . 4_665
H(10) H(65) 3.148(11) ? . 1_556
H(10) H(67) 3.515(11) ? . 1_556
H(11) C(18) 3.531(7) ? . 1_554
H(11) C(46) 3.192(7) ? . 1_554
H(11) C(54) 3.580(9) ? . 1_554
H(11) C(55) 3.446(8) ? . 2_565
H(11) H(20) 2.874(7) ? . 1_554
H(11) H(25) 2.753(8) ? . 2_565
H(11) H(50) 3.036(8) ? . 1_554
H(11) H(59) 2.805(9) ? . 2_565
H(11) H(71) 3.478 ? . 1_554
H(12) Cl(3) 3.422(5) ? . 2_465
H(12) O(2) 3.200(10) ? . .
H(12) C(73) 3.550(12) ? . .
H(12) H(1) 3.552(8) ? . 2_465
H(12) H(38) 3.447(12) ? . .
H(12) H(42) 3.382(11) ? . .
H(12) H(43) 3.196(12) ? . .
H(12) H(45) 3.281(12) ? . .
H(12) H(49) 3.46(2) ? . .
H(12) H(62) 3.305(11) ? . .
H(13) C(42) 3.333(7) ? . 4_664
H(13) C(43) 3.354(8) ? . 4_664
H(13) C(61) 3.561(9) ? . 2_465
H(13) C(71) 3.420(11) ? . .
H(13) H(18) 2.811(7) ? . 4_664
H(13) H(19) 2.846(7) ? . 4_664
H(13) H(30) 2.710(9) ? . 2_465
H(13) H(33) 3.546(9) ? . 2_465
H(13) H(63) 3.212(11) ? . 3_644
H(13) H(64) 3.450(11) ? . 3_644
H(13) H(66) 2.632(11) ? . .
H(13) H(67) 3.373(11) ? . .
H(14) C(47) 3.517(7) ? . 4_664
H(14) H(10) 3.145(8) ? . 4_664
H(14) H(17) 2.804(8) ? . 4_665
H(14) H(21) 2.956(8) ? . 4_664
H(14) H(67) 2.792(12) ? . 4_665
H(15) O(1) 3.061(8) ? . .
H(15) C(70) 3.336(12) ? . .
H(15) C(71) 3.568(12) ? . .
H(15) H(20) 3.244(7) ? . 1_554
H(15) H(42) 2.956(12) ? . .
H(15) H(45) 3.532(11) ? . .
H(15) H(67) 3.087(11) ? . .
H(16) O(2) 2.752(9) ? . 2_565
H(16) C(3) 3.534(12) ? . 2_565
H(16) C(4) 3.288(14) ? . 2_565
H(16) H(47) 3.318(17) ? . 2_565
H(16) H(49) 2.653(14) ? . 2_565
H(16) H(52) 3.537(8) ? . 1_554
H(16) H(64) 3.099(11) ? . 2_565
H(17) C(12) 3.409(7) ? . 4_664
H(17) C(38) 3.110(7) ? . 4_664
H(17) C(43) 3.367(7) ? . 4_664
H(17) H(14) 2.804(8) ? . 4_664
H(17) H(19) 3.091(7) ? . 4_664
H(17) H(20) 3.232(7) ? . 1_554
H(17) H(52) 3.078(9) ? . 1_554
H(17) H(67) 2.739(13) ? . .
H(18) C(10) 3.192(7) ? . 4_665
H(18) C(36) 3.320(7) ? . 4_665
H(18) C(69) 3.198(11) ? . 2_565
H(18) H(2) 2.558(7) ? . 4_665
H(18) H(13) 2.811(7) ? . 4_665
H(18) H(62) 3.228(11) ? . 2_565
H(18) H(63) 3.316(11) ? . 2_565
H(18) H(64) 2.570(11) ? . 2_565
H(19) C(36) 3.427(7) ? . 4_665
H(19) C(69) 3.543(11) ? . 2_565
H(19) C(71) 3.169(11) ? . 4_665
H(19) H(13) 2.846(7) ? . 4_665
H(19) H(17) 3.091(7) ? . 4_665
H(19) H(54) 3.351(9) ? . 4_665
H(19) H(64) 2.628(11) ? . 2_565
H(19) H(65) 3.254(12) ? . 4_665
H(19) H(66) 3.130(11) ? . 4_665
H(19) H(67) 2.624(11) ? . 4_665
H(20) C(15) 3.069(7) ? . 1_556
H(20) C(30) 3.109(7) ? . 1_556
H(20) C(39) 3.349(7) ? . 1_556
H(20) C(41) 3.352(7) ? . 1_556
H(20) H(3) 2.786(7) ? . 1_556
H(20) H(11) 2.874(7) ? . 1_556
H(20) H(15) 3.244(7) ? . 1_556
H(20) H(17) 3.232(7) ? . 1_556
H(20) H(68) 3.412(12) ? . 1_556
H(20) H(70) 3.342(12) ? . 1_556
H(21) C(10) 3.109(8) ? . 4_665
H(21) C(38) 3.319(7) ? . 4_665
H(21) C(63) 3.401(8) ? . 4_665
H(21) H(2) 2.555(9) ? . 4_665
H(21) H(14) 2.956(8) ? . 4_665
H(21) H(54) 2.943(8) ? . 4_665
H(21) H(55) 2.948(8) ? . 4_665
H(22) Cl(3) 3.053(6) ? . 2_465
H(22) N(1) 3.493(7) ? . 2_465
H(22) C(15) 3.434(8) ? . 2_465
H(22) H(1) 3.238(8) ? . 2_465
H(22) H(3) 3.044(8) ? . 2_465
H(22) H(35) 2.649(7) ? . 2_465
H(22) H(50) 3.569(8) ? . 2_466
H(23) C(3) 3.463(12) ? . .
H(23) H(38) 2.509(12) ? . .
H(23) H(43) 3.026(11) ? . .
H(24) H(31) 3.561(10) ? . 4_675
H(24) H(32) 2.896(9) ? . 4_675
H(25) N(1) 3.422(8) ? . 2_465
H(25) C(15) 3.101(8) ? . 2_465
H(25) C(30) 2.779(9) ? . 2_465
H(25) C(50) 3.324(9) ? . 2_465
H(25) H(3) 3.285(8) ? . 2_465
H(25) H(11) 2.753(8) ? . 2_465
H(25) H(35) 2.793(8) ? . 2_465
H(25) H(36) 3.204(8) ? . 2_465
H(26) C(70) 3.575(11) ? . .
H(26) C(71) 3.286(11) ? . .
H(26) H(30) 3.545(9) ? . 2_465
H(26) H(42) 2.932(11) ? . .
H(26) H(66) 2.607(11) ? . .
H(26) H(67) 3.368(11) ? . .
H(27) C(61) 3.419(8) ? . 3_745
H(27) C(62) 3.587(9) ? . 3_745
H(27) C(68) 3.494(9) ? . 2_566
H(27) H(28) 3.390(8) ? . 2_566
H(27) H(30) 2.940(8) ? . 3_745
H(27) H(31) 3.223(9) ? . 3_745
H(27) H(46) 3.033(11) ? . 2_565
H(27) H(60) 2.516(9) ? . 2_566
H(27) H(62) 3.380(11) ? . 2_565
H(27) H(63) 3.240(11) ? . 2_565
H(28) C(54) 3.013(9) ? . 2_466
H(28) C(62) 3.383(9) ? . 4_675
H(28) H(27) 3.390(8) ? . 2_466
H(28) H(31) 2.648(9) ? . 4_675
H(28) H(50) 2.492(9) ? . 2_466
H(28) H(51) 2.692(9) ? . 2_466
H(29) C(52) 3.263(9) ? . 4_674
H(29) C(64) 3.312(10) ? . 4_675
H(29) H(56) 2.550(10) ? . 4_675
H(29) H(58) 3.234(10) ? . 4_675
H(29) H(74) 3.063 ? . 4_674
H(29) H(75) 3.019 ? . 4_674
H(29) H(76) 3.155 ? . 4_674
H(30) C(36) 3.127(9) ? . 2_565
H(30) C(56) 3.589(9) ? . 2_565
H(30) C(58) 3.515(8) ? . 3_755
H(30) H(7) 3.573(10) ? . 2_565
H(30) H(13) 2.710(9) ? . 2_565
H(30) H(26) 3.545(9) ? . 2_565
H(30) H(27) 2.940(8) ? . 3_755
H(30) H(51) 3.149(10) ? . 3_755
H(30) H(63) 2.879(12) ? . 4_675
H(31) C(4) 3.434(19) ? . 4_674
H(31) C(54) 3.247(10) ? . 3_755
H(31) C(59) 3.431(9) ? . 4_674
H(31) H(7) 3.534(10) ? . 2_565
H(31) H(24) 3.561(10) ? . 4_674
H(31) H(27) 3.223(9) ? . 3_755
H(31) H(28) 2.648(9) ? . 4_674
H(31) H(47) 3.57(2) ? . 4_674
H(31) H(48) 3.025(19) ? . 4_674
H(31) H(49) 3.170(18) ? . 4_674
H(31) H(50) 3.524(10) ? . 3_755
H(31) H(51) 2.298(10) ? . 3_755
H(31) H(69) 3.590(14) ? . 4_675
H(32) Cl(2) 3.278(8) ? . 4_674
H(32) C(4) 3.587(17) ? . 4_674
H(32) C(52) 3.212(10) ? . 4_674
H(32) C(53) 3.589(9) ? . 4_674
H(32) H(24) 2.896(9) ? . 4_674
H(32) H(48) 2.680(18) ? . 4_674
H(32) H(74) 3.114 ? . 4_674
H(32) H(75) 3.563 ? . 4_674
H(32) H(76) 2.538 ? . 4_674
H(33) C(71) 3.479(13) ? . 2_565
H(33) H(13) 3.546(9) ? . 2_565
H(33) H(44) 3.086(12) ? . 4_675
H(33) H(63) 2.776(12) ? . 4_675
H(33) H(65) 3.506(12) ? . 2_565
H(33) H(66) 2.716(13) ? . 2_565
H(34) C(64) 3.110(9) ? . 4_675
H(34) H(8) 3.155(7) ? . 4_675
H(34) H(56) 2.989(9) ? . 4_675
H(34) H(58) 2.403(10) ? . 4_675
H(35) C(48) 2.998(7) ? . 2_565
H(35) C(55) 3.073(8) ? . 2_565
H(35) H(22) 2.649(7) ? . 2_565
H(35) H(25) 2.793(8) ? . 2_565
H(36) H(25) 3.204(8) ? . 2_565
H(37) C(64) 3.586(13) ? . 4_675
H(37) H(40) 3.440(12) ? . 4_674
H(37) H(57) 2.782(13) ? . 4_675
H(37) H(72) 3.206 ? . 4_674
H(37) H(75) 3.452 ? . 4_674
H(38) Cl(2) 2.994(11) ? . .
H(38) C(23) 3.390(13) ? . .
H(38) C(51) 3.401(12) ? . .
H(38) H(6) 2.742(12) ? . .
H(38) H(12) 3.447(12) ? . .
H(38) H(23) 2.509(12) ? . .
H(38) H(57) 3.455(13) ? . 4_675
H(39) C(70) 3.458(12) ? . 2_565
H(39) C(71) 3.545(13) ? . 2_565
H(39) H(41) 2.779(12) ? . 2_565
H(39) H(44) 3.396(12) ? . 4_675
H(39) H(65) 3.284(12) ? . 2_565
H(39) H(66) 3.336(13) ? . 2_565
H(40) C(73) 3.317(12) ? . 4_675
H(40) H(8) 3.098(8) ? . 4_675
H(40) H(37) 3.440(12) ? . 4_675
H(40) H(43) 3.509(12) ? . 4_675
H(40) H(44) 2.373(12) ? . 4_675
H(41) Cl(3) 3.292(10) ? . 2_465
H(41) C(37) 3.331(12) ? . 2_465
H(41) H(39) 2.779(12) ? . 2_465
H(41) H(61) 3.029(13) ? . 1_554
H(41) H(72) 3.068 ? . 2_465
H(41) H(73) 2.750 ? . 2_465
H(42) C(5) 3.358(11) ? . .
H(42) C(6) 3.557(11) ? . .
H(42) C(23) 3.189(11) ? . .
H(42) C(35) 3.091(11) ? . .
H(42) H(6) 3.543(11) ? . .
H(42) H(12) 3.382(11) ? . .
H(42) H(15) 2.956(12) ? . .
H(42) H(26) 2.932(11) ? . .
H(43) C(23) 3.500(12) ? . .
H(43) C(51) 3.469(11) ? . .
H(43) C(74) 3.458(15) ? . .
H(43) H(6) 2.727(11) ? . .
H(43) H(8) 3.339(12) ? . .
H(43) H(12) 3.196(12) ? . .
H(43) H(23) 3.026(11) ? . .
H(43) H(40) 3.509(12) ? . 4_674
H(43) H(45) 2.737(15) ? . .
H(43) H(46) 3.547(15) ? . .
H(43) H(68) 3.576(15) ? . .
H(43) H(69) 3.516(15) ? . .
H(44) C(33) 3.276(12) ? . 4_674
H(44) C(67) 3.563(12) ? . 4_674
H(44) H(33) 3.086(12) ? . 4_674
H(44) H(39) 3.396(12) ? . 4_674
H(44) H(40) 2.373(12) ? . 4_674
H(44) H(65) 3.331(15) ? . 3_654
H(44) H(72) 3.555 ? . 4_674
H(45) C(23) 3.044(12) ? . .
H(45) C(35) 3.385(12) ? . .
H(45) C(69) 3.569(14) ? . .
H(45) C(73) 3.548(15) ? . .
H(45) H(6) 2.665(12) ? . .
H(45) H(12) 3.281(12) ? . .
H(45) H(15) 3.532(11) ? . .
H(45) H(43) 2.737(15) ? . .
H(45) H(62) 2.912(14) ? . .
H(46) C(69) 3.512(14) ? . .
H(46) H(5) 3.491(11) ? . 2_465
H(46) H(27) 3.033(11) ? . 2_465
H(46) H(43) 3.547(15) ? . .
H(46) H(60) 3.121(13) ? . 1_554
H(46) H(61) 3.481(13) ? . 1_554
H(46) H(62) 2.761(14) ? . .
H(46) H(63) 3.499(14) ? . .
H(46) H(73) 3.591 ? . 2_465
H(47) C(24) 3.20(2) ? . 3_655
H(47) H(7) 2.30(2) ? . 3_655
H(47) H(16) 3.318(17) ? . 2_465
H(47) H(31) 3.57(2) ? . 4_675
H(47) H(53) 3.448(15) ? . 2_465
H(47) H(55) 3.169(13) ? . 2_465
H(47) H(57) 3.364(17) ? . 4_675
H(48) Cl(2) 3.108(16) ? . .
H(48) C(62) 3.307(18) ? . 4_675
H(48) C(66) 3.145(18) ? . 4_675
H(48) H(7) 3.27(2) ? . 3_655
H(48) H(31) 3.025(19) ? . 4_675
H(48) H(32) 2.680(18) ? . 4_675
H(48) H(57) 3.13(2) ? . 4_675
H(48) H(58) 3.218(17) ? . 4_675
H(49) C(40) 3.342(13) ? . 2_465
H(49) H(7) 3.50(2) ? . 3_655
H(49) H(12) 3.46(2) ? . .
H(49) H(16) 2.653(14) ? . 2_465
H(49) H(31) 3.170(18) ? . 4_675
H(49) H(51) 3.459(18) ? . 2_466
H(49) H(53) 3.460(16) ? . 2_465
H(49) H(55) 3.516(18) ? . 2_465
H(50) C(45) 3.572(9) ? . 2_566
H(50) C(59) 3.218(9) ? . 2_566
H(50) C(68) 3.078(10) ? . 2_566
H(50) H(3) 2.951(8) ? . 1_556
H(50) H(11) 3.036(8) ? . 1_556
H(50) H(22) 3.569(8) ? . 2_566
H(50) H(28) 2.492(9) ? . 2_566
H(50) H(31) 3.524(10) ? . 3_745
H(50) H(59) 2.818(10) ? . 2_566
H(50) H(60) 2.627(10) ? . 2_566
H(51) C(61) 3.538(10) ? . 3_745
H(51) C(62) 3.130(10) ? . 3_745
H(51) H(28) 2.692(9) ? . 2_566
H(51) H(30) 3.149(10) ? . 3_745
H(51) H(31) 2.298(10) ? . 3_745
H(51) H(49) 3.459(18) ? . 2_566
H(51) H(53) 2.939(9) ? . 1_556
H(51) H(60) 3.323(10) ? . 2_566
H(52) C(2) 3.501(8) ? . 1_556
H(52) C(13) 2.659(8) ? . 1_556
H(52) C(15) 3.578(8) ? . 1_556
H(52) C(39) 3.248(8) ? . 1_556
H(52) C(40) 3.059(8) ? . 1_556
H(52) C(41) 2.759(8) ? . 1_556
H(52) C(63) 3.268(9) ? . 1_556
H(52) H(3) 2.731(8) ? . 1_556
H(52) H(16) 3.537(8) ? . 1_556
H(52) H(17) 3.078(9) ? . 1_556
H(52) H(53) 2.842(9) ? . 1_556
H(53) C(24) 3.554(9) ? . 4_664
H(53) C(27) 3.260(8) ? . 4_664
H(53) C(54) 3.317(9) ? . 1_554
H(53) H(7) 3.096(9) ? . 4_664
H(53) H(9) 2.502(8) ? . 4_664
H(53) H(47) 3.448(15) ? . 2_565
H(53) H(49) 3.460(16) ? . 2_565
H(53) H(51) 2.939(9) ? . 1_554
H(53) H(52) 2.842(9) ? . 1_554
H(54) C(12) 2.810(9) ? . 4_664
H(54) C(21) 3.545(8) ? . 4_664
H(54) C(27) 3.482(9) ? . 4_664
H(54) C(38) 3.364(9) ? . 4_664
H(54) C(42) 3.315(8) ? . 4_664
H(54) C(43) 2.946(9) ? . 4_664
H(54) C(44) 3.079(8) ? . 4_664
H(54) C(49) 3.449(8) ? . 4_664
H(54) H(9) 2.537(8) ? . 4_664
H(54) H(19) 3.351(9) ? . 4_664
H(54) H(21) 2.943(8) ? . 4_664
H(55) C(27) 3.341(8) ? . 4_664
H(55) C(29) 3.247(8) ? . 4_664
H(55) C(47) 3.388(8) ? . 4_664
H(55) H(7) 3.216(9) ? . 4_664
H(55) H(9) 2.581(8) ? . 4_664
H(55) H(10) 2.696(8) ? . 4_664
H(55) H(21) 2.948(8) ? . 4_664
H(55) H(47) 3.169(14) ? . 2_565
H(55) H(49) 3.516(18) ? . 2_565
H(56) C(52) 3.310(9) ? . 1_554
H(56) C(60) 3.105(10) ? . 4_674
H(56) H(29) 2.550(10) ? . 4_674
H(56) H(34) 2.989(9) ? . 4_674
H(56) H(68) 3.256(13) ? . .
H(56) H(71) 3.572 ? . 1_554
H(56) H(75) 2.489 ? . 1_554
H(56) H(76) 3.359 ? . 1_554
H(57) C(3) 3.400(13) ? . 4_674
H(57) C(4) 3.47(2) ? . 4_674
H(57) H(37) 2.782(13) ? . 4_674
H(57) H(38) 3.455(13) ? . 4_674
H(57) H(47) 3.364(17) ? . 4_674
H(57) H(48) 3.13(2) ? . 4_674
H(57) H(59) 3.575(10) ? . 2_565
H(57) H(71) 3.472 ? . 1_554
H(57) H(75) 2.879 ? . 1_554
H(58) Cl(2) 3.201(6) ? . 4_674
H(58) C(34) 3.386(10) ? . 4_674
H(58) C(52) 3.577(9) ? . 4_674
H(58) H(29) 3.234(10) ? . 4_674
H(58) H(34) 2.403(10) ? . 4_674
H(58) H(48) 3.218(17) ? . 4_674
H(58) H(74) 2.684 ? . 4_674
H(59) H(11) 2.805(9) ? . 2_465
H(59) H(50) 2.818(10) ? . 2_466
H(59) H(57) 3.575(10) ? . 2_465
H(59) H(71) 3.409 ? . 2_466
H(59) H(72) 3.232 ? . 2_466
H(60) C(18) 2.974(8) ? . 2_466
H(60) C(20) 3.551(9) ? . 2_466
H(60) C(37) 3.347(9) ? . 2_466
H(60) C(54) 3.118(10) ? . 2_466
H(60) C(58) 2.710(9) ? . 2_466
H(60) H(27) 2.516(9) ? . 2_466
H(60) H(46) 3.121(13) ? . 1_556
H(60) H(50) 2.627(10) ? . 2_466
H(60) H(51) 3.323(10) ? . 2_466
H(60) H(71) 3.230 ? . 2_466
H(60) H(72) 3.177 ? . 2_466
H(60) H(73) 3.071 ? . 2_466
H(61) O(1) 3.459(10) ? . 1_556
H(61) C(37) 3.077(9) ? . 2_466
H(61) C(70) 3.479(13) ? . 1_556
H(61) C(71) 3.553(13) ? . 1_556
H(61) H(41) 3.029(13) ? . 1_556
H(61) H(46) 3.481(13) ? . 1_556
H(61) H(65) 2.846(13) ? . 1_556
H(61) H(71) 3.265 ? . 2_466
H(61) H(72) 2.462 ? . 2_466
H(61) H(73) 3.045 ? . 2_466
H(62) Cl(3) 3.257(10) ? . 2_465
H(62) C(20) 3.420(11) ? . 2_465
H(62) C(74) 3.275(14) ? . .
H(62) H(1) 3.469(11) ? . 2_465
H(62) H(5) 2.598(11) ? . 2_465
H(62) H(12) 3.305(11) ? . .
H(62) H(18) 3.228(11) ? . 2_465
H(62) H(27) 3.380(11) ? . 2_465
H(62) H(45) 2.912(14) ? . .
H(62) H(46) 2.761(14) ? . .
H(63) C(61) 3.086(12) ? . 4_674
H(63) C(67) 3.047(12) ? . 4_674
H(63) H(5) 3.251(11) ? . 2_465
H(63) H(13) 3.212(11) ? . 3_654
H(63) H(18) 3.316(11) ? . 2_465
H(63) H(27) 3.240(11) ? . 2_465
H(63) H(30) 2.879(12) ? . 4_674
H(63) H(33) 2.776(12) ? . 4_674
H(63) H(46) 3.499(14) ? . .
H(63) H(66) 3.523(14) ? . 3_654
H(63) H(69) 3.510(14) ? . .
H(64) C(42) 2.986(11) ? . 2_465
H(64) C(43) 3.027(11) ? . 2_465
H(64) H(1) 3.224(11) ? . 2_465
H(64) H(5) 3.116(11) ? . 2_465
H(64) H(13) 3.450(11) ? . 3_654
H(64) H(16) 3.099(11) ? . 2_465
H(64) H(18) 2.570(11) ? . 2_465
H(64) H(19) 2.628(11) ? . 2_465
H(64) H(65) 3.594(14) ? . 3_654
H(65) H(10) 3.148(11) ? . 1_554
H(65) H(19) 3.254(12) ? . 4_664
H(65) H(33) 3.506(12) ? . 2_465
H(65) H(39) 3.284(12) ? . 2_465
H(65) H(44) 3.331(15) ? . 3_644
H(65) H(61) 2.846(13) ? . 1_554
H(65) H(64) 3.594(14) ? . 3_644
H(65) H(72) 3.274 ? . 2_465
H(66) C(36) 3.220(12) ? . .
H(66) C(56) 3.212(12) ? . .
H(66) H(13) 2.632(11) ? . .
H(66) H(19) 3.130(11) ? . 4_664
H(66) H(26) 2.607(11) ? . .
H(66) H(33) 2.716(13) ? . 2_465
H(66) H(39) 3.336(13) ? . 2_465
H(66) H(63) 3.523(14) ? . 3_644
H(67) C(41) 3.444(13) ? . .
H(67) C(43) 3.491(11) ? . 4_664
H(67) H(10) 3.515(11) ? . 1_554
H(67) H(13) 3.373(11) ? . .
H(67) H(14) 2.792(12) ? . 4_664
H(67) H(15) 3.087(11) ? . .
H(67) H(17) 2.739(13) ? . .
H(67) H(19) 2.624(11) ? . 4_664
H(67) H(26) 3.368(11) ? . .
H(68) C(15) 3.408(12) ? . .
H(68) C(17) 3.465(12) ? . .
H(68) C(26) 2.979(12) ? . .
H(68) C(30) 3.186(12) ? . .
H(68) C(50) 2.967(12) ? . .
H(68) C(51) 3.236(13) ? . .
H(68) H(4) 3.432(12) ? . 1_554
H(68) H(8) 3.371(12) ? . .
H(68) H(20) 3.412(12) ? . 1_554
H(68) H(43) 3.576(15) ? . .
H(68) H(56) 3.256(13) ? . .
H(69) C(60) 3.552(13) ? . 4_674
H(69) C(61) 3.538(13) ? . 4_674
H(69) C(62) 3.290(14) ? . 4_674
H(69) C(66) 3.337(14) ? . 4_674
H(69) H(31) 3.590(14) ? . 4_674
H(69) H(43) 3.516(15) ? . .
H(69) H(63) 3.510(14) ? . .
H(70) C(16) 3.268(12) ? . 1_554
H(70) C(45) 3.408(13) ? . 1_554
H(70) C(53) 3.461(13) ? . 1_554
H(70) C(59) 3.306(13) ? . 1_554
H(70) H(4) 2.414(12) ? . 1_554
H(70) H(20) 3.342(12) ? . 1_554
H(71) C(68) 3.495 ? . 2_566
H(71) H(11) 3.478 ? . 1_556
H(71) H(56) 3.572 ? . 1_556
H(71) H(57) 3.472 ? . 1_556
H(71) H(59) 3.409 ? . 2_566
H(71) H(60) 3.230 ? . 2_566
H(71) H(61) 3.265 ? . 2_566
H(72) C(68) 3.111 ? . 2_566
H(72) H(37) 3.206 ? . 4_675
H(72) H(41) 3.068 ? . 2_565
H(72) H(44) 3.555 ? . 4_675
H(72) H(59) 3.232 ? . 2_566
H(72) H(60) 3.177 ? . 2_566
H(72) H(61) 2.462 ? . 2_566
H(72) H(65) 3.274 ? . 2_565
H(73) C(68) 3.470 ? . 2_566
H(73) H(41) 2.750 ? . 2_565
H(73) H(46) 3.591 ? . 2_565
H(73) H(60) 3.071 ? . 2_566
H(73) H(61) 3.045 ? . 2_566
H(74) C(26) 3.134 ? . 4_675
H(74) C(64) 3.527 ? . 4_675
H(74) H(8) 2.288 ? . 4_675
H(74) H(29) 3.063 ? . 4_675
H(74) H(32) 3.114 ? . 4_675
H(74) H(58) 2.684 ? . 4_675
H(75) C(64) 3.115 ? . 1_556
H(75) H(8) 3.249 ? . 4_675
H(75) H(29) 3.019 ? . 4_675
H(75) H(32) 3.563 ? . 4_675
H(75) H(37) 3.452 ? . 4_675
H(75) H(56) 2.489 ? . 1_556
H(75) H(57) 2.879 ? . 1_556
H(76) C(60) 3.591 ? . 4_675
H(76) C(66) 3.266 ? . 4_675
H(76) H(29) 3.155 ? . 4_675
H(76) H(32) 2.538 ? . 4_675
H(76) H(56) 3.359 ? . 1_556

loop_
_geom_torsion_atom_site_label_1
_geom_torsion_atom_site_label_2
_geom_torsion_atom_site_label_3
_geom_torsion_atom_site_label_4
_geom_torsion
_geom_torsion_publ_flag
_geom_torsion_site_symmetry_1
_geom_torsion_site_symmetry_2
_geom_torsion_site_symmetry_3
_geom_torsion_site_symmetry_4
Cl(2) Ru(1) P(4) C(14) -121.20(17) ? . . . .
Cl(2) Ru(1) P(4) C(19) 0.2(2) ? . . . .
Cl(2) Ru(1) P(4) C(21) 118.84(19) ? . . . .
Cl(2) Ru(1) P(5) C(1) -172.4(2) ? . . . .
Cl(2) Ru(1) P(5) C(6) -50.47(18) ? . . . .
Cl(2) Ru(1) P(5) C(17) 69.23(19) ? . . . .
Cl(2) Ru(1) N(1) C(34) 68.7(3) ? . . . .
Cl(2) Ru(1) N(2) C(33) -96.5(3) ? . . . .
Cl(2) Ru(1) N(2) C(37) 146.7(3) ? . . . .
Cl(2) Ru(1) N(2) C(52) 23.2(3) ? . . . .
Cl(3) Ru(1) P(4) C(14) 53.54(17) ? . . . .
Cl(3) Ru(1) P(4) C(19) 174.9(2) ? . . . .
Cl(3) Ru(1) P(4) C(21) -66.43(19) ? . . . .
Cl(3) Ru(1) P(5) C(1) 20.6(2) ? . . . .
Cl(3) Ru(1) P(5) C(6) 142.51(18) ? . . . .
Cl(3) Ru(1) P(5) C(17) -97.80(19) ? . . . .
Cl(3) Ru(1) N(1) C(34) -106.3(3) ? . . . .
Cl(3) Ru(1) N(2) C(33) 71.8(3) ? . . . .
Cl(3) Ru(1) N(2) C(37) -44.9(3) ? . . . .
Cl(3) Ru(1) N(2) C(52) -168.5(3) ? . . . .
P(4) Ru(1) P(5) C(1) -73.1(2) ? . . . .
P(4) Ru(1) P(5) C(6) 48.79(18) ? . . . .
P(4) Ru(1) P(5) C(17) 168.48(19) ? . . . .
P(5) Ru(1) P(4) C(14) 152.09(17) ? . . . .
P(5) Ru(1) P(4) C(19) -86.5(2) ? . . . .
P(5) Ru(1) P(4) C(21) 32.12(19) ? . . . .
P(4) Ru(1) N(1) C(34) -94.1(16) ? . . . .
N(1) Ru(1) P(4) C(14) 41.4(16) ? . . . .
N(1) Ru(1) P(4) C(19) 162.8(16) ? . . . .
N(1) Ru(1) P(4) C(21) -78.6(16) ? . . . .
P(4) Ru(1) N(2) C(33) 164.6(3) ? . . . .
P(4) Ru(1) N(2) C(37) 47.8(4) ? . . . .
P(4) Ru(1) N(2) C(52) -75.7(3) ? . . . .
N(2) Ru(1) P(4) C(14) -32.0(2) ? . . . .
N(2) Ru(1) P(4) C(19) 89.4(2) ? . . . .
N(2) Ru(1) P(4) C(21) -152.0(2) ? . . . .
P(5) Ru(1) N(1) C(34) 155.3(3) ? . . . .
N(1) Ru(1) P(5) C(1) 102.9(2) ? . . . .
N(1) Ru(1) P(5) C(6) -135.2(2) ? . . . .
N(1) Ru(1) P(5) C(17) -15.5(2) ? . . . .
P(5) Ru(1) N(2) C(33) -35.9(8) ? . . . .
P(5) Ru(1) N(2) C(37) -152.6(4) ? . . . .
P(5) Ru(1) N(2) C(52) 83.8(7) ? . . . .
N(2) Ru(1) P(5) C(1) 126.9(6) ? . . . .
N(2) Ru(1) P(5) C(6) -111.1(6) ? . . . .
N(2) Ru(1) P(5) C(17) 8.6(6) ? . . . .
N(1) Ru(1) N(2) C(33) -11.2(3) ? . . . .
N(1) Ru(1) N(2) C(37) -128.0(4) ? . . . .
N(1) Ru(1) N(2) C(52) 108.5(3) ? . . . .
N(2) Ru(1) N(1) C(34) -19.8(3) ? . . . .
Ru(1) P(4) C(14) C(16) 114.8(3) ? . . . .
Ru(1) P(4) C(14) C(20) -59.9(4) ? . . . .
Ru(1) P(4) C(19) C(47) 173.3(3) ? . . . .
Ru(1) P(4) C(19) C(53) -8.4(6) ? . . . .
Ru(1) P(4) C(21) C(42) 102.6(3) ? . . . .
Ru(1) P(4) C(21) C(49) -75.7(4) ? . . . .
C(14) P(4) C(19) C(47) -57.9(4) ? . . . .
C(14) P(4) C(19) C(53) 120.3(5) ? . . . .
C(19) P(4) C(14) C(16) -21.6(4) ? . . . .
C(19) P(4) C(14) C(20) 163.7(4) ? . . . .
C(14) P(4) C(21) C(42) -23.3(4) ? . . . .
C(14) P(4) C(21) C(49) 158.5(4) ? . . . .
C(21) P(4) C(14) C(16) -120.3(4) ? . . . .
C(21) P(4) C(14) C(20) 65.1(4) ? . . . .
C(19) P(4) C(21) C(42) -122.5(4) ? . . . .
C(19) P(4) C(21) C(49) 59.2(4) ? . . . .
C(21) P(4) C(19) C(47) 47.4(4) ? . . . .
C(21) P(4) C(19) C(53) -134.4(5) ? . . . .
Ru(1) P(5) C(1) C(2) -5.8(5) ? . . . .
Ru(1) P(5) C(1) C(39) 175.2(3) ? . . . .
Ru(1) P(5) C(6) C(22) -78.5(4) ? . . . .
Ru(1) P(5) C(6) C(23) 93.4(4) ? . . . .
Ru(1) P(5) C(17) C(15) 108.7(4) ? . . . .
Ru(1) P(5) C(17) C(51) -60.9(5) ? . . . .
C(1) P(5) C(6) C(22) 57.5(4) ? . . . .
C(1) P(5) C(6) C(23) -130.5(4) ? . . . .
C(6) P(5) C(1) C(2) -132.8(4) ? . . . .
C(6) P(5) C(1) C(39) 48.2(4) ? . . . .
C(1) P(5) C(17) C(15) -25.5(4) ? . . . .
C(1) P(5) C(17) C(51) 164.9(4) ? . . . .
C(17) P(5) C(1) C(2) 118.0(4) ? . . . .
C(17) P(5) C(1) C(39) -61.0(4) ? . . . .
C(6) P(5) C(17) C(15) -128.7(4) ? . . . .
C(6) P(5) C(17) C(51) 61.7(5) ? . . . .
C(17) P(5) C(6) C(22) 159.7(4) ? . . . .
C(17) P(5) C(6) C(23) -28.4(5) ? . . . .
C(70) O(1) C(74) C(78) 179.8(7) ? . . . .
C(74) O(1) C(70) C(71) 172.0(8) ? . . . .
C(3) O(2) C(73) C(69) -177.9(9) ? . . . .
C(73) O(2) C(3) C(4) -177.3(13) ? . . . .
Ru(1) N(1) C(34) C(31) 173.9(3) ? . . . .
Ru(1) N(1) C(34) C(33) 46.9(5) ? . . . .
Ru(1) N(2) C(33) C(34) 40.4(4) ? . . . .
C(37) N(2) C(33) C(34) 164.7(4) ? . . . .
C(52) N(2) C(33) C(34) -82.5(5) ? . . . .
P(5) C(1) C(2) C(40) 179.9(4) ? . . . .
P(5) C(1) C(39) C(41) -179.8(4) ? . . . .
C(2) C(1) C(39) C(41) 1.1(7) ? . . . .
C(39) C(1) C(2) C(40) -1.2(8) ? . . . .
C(1) C(2) C(40) C(13) 0.4(8) ? . . . .
C(25) C(5) C(35) C(23) 0.3(7) ? . . . .
C(35) C(5) C(25) C(22) -0.1(6) ? . . . .
C(35) C(5) C(25) C(27) 179.3(5) ? . . . .
C(25) C(5) C(48) C(55) 1.3(8) ? . . . .
C(48) C(5) C(25) C(22) 178.3(5) ? . . . .
C(48) C(5) C(25) C(27) -2.4(7) ? . . . .
C(35) C(5) C(48) C(55) 179.6(5) ? . . . .
C(48) C(5) C(35) C(23) -177.9(5) ? . . . .
P(5) C(6) C(22) C(25) 173.2(3) ? . . . .
P(5) C(6) C(22) C(49) -11.3(6) ? . . . .
P(5) C(6) C(23) C(35) -172.8(4) ? . . . .
C(22) C(6) C(23) C(35) -0.8(8) ? . . . .
C(23) C(6) C(22) C(25) 1.1(7) ? . . . .
C(23) C(6) C(22) C(49) 176.6(4) ? . . . .
C(36) C(10) C(38) C(12) 2.6(8) ? . . . .
C(38) C(10) C(36) C(56) -2.3(9) ? . . . .
C(38) C(12) C(43) C(42) -177.7(5) ? . . . .
C(43) C(12) C(38) C(10) 178.1(5) ? . . . .
C(38) C(12) C(44) C(49) 177.6(4) ? . . . .
C(38) C(12) C(44) C(56) -2.9(7) ? . . . .
C(44) C(12) C(38) C(10) 0.1(6) ? . . . .
C(43) C(12) C(44) C(49) -0.5(7) ? . . . .
C(43) C(12) C(44) C(56) 179.0(5) ? . . . .
C(44) C(12) C(43) C(42) 0.3(7) ? . . . .
C(40) C(13) C(41) C(39) -0.4(8) ? . . . .
C(41) C(13) C(40) C(2) 0.4(8) ? . . . .
C(63) C(13) C(40) C(2) -177.9(5) ? . . . .
C(63) C(13) C(41) C(39) 177.9(5) ? . . . .
P(4) C(14) C(16) C(46) -180.0(3) ? . . . .
P(4) C(14) C(20) C(58) -179.8(3) ? . . . .
C(16) C(14) C(20) C(58) 5.3(7) ? . . . .
C(20) C(14) C(16) C(46) -5.1(7) ? . . . .
C(17) C(15) C(30) C(50) -1.3(9) ? . . . .
C(30) C(15) C(17) P(5) -170.0(4) ? . . . .
C(30) C(15) C(17) C(51) 0.4(8) ? . . . .
C(14) C(16) C(46) C(18) 0.5(8) ? . . . .
P(5) C(17) C(51) C(26) 170.2(4) ? . . . .
C(15) C(17) C(51) C(26) 0.4(7) ? . . . .
C(54) C(18) C(46) C(16) -179.9(4) ? . . . .
C(46) C(18) C(58) C(20) -3.6(7) ? . . . .
C(58) C(18) C(46) C(16) 3.9(7) ? . . . .
C(54) C(18) C(58) C(20) -179.8(4) ? . . . .
P(4) C(19) C(47) C(29) 178.6(4) ? . . . .
P(4) C(19) C(53) C(59) -179.9(3) ? . . . .
C(47) C(19) C(53) C(59) -1.7(8) ? . . . .
C(53) C(19) C(47) C(29) 0.2(7) ? . . . .
C(14) C(20) C(58) C(18) -1.0(7) ? . . . .
P(4) C(21) C(42) C(43) 180.0(3) ? . . . .
P(4) C(21) C(49) C(22) -0.4(6) ? . . . .
P(4) C(21) C(49) C(44) 179.9(3) ? . . . .
C(42) C(21) C(49) C(22) -178.7(4) ? . . . .
C(42) C(21) C(49) C(44) 1.6(7) ? . . . .
C(49) C(21) C(42) C(43) -1.8(7) ? . . . .
C(6) C(22) C(25) C(5) -0.7(7) ? . . . .
C(6) C(22) C(25) C(27) -180.0(4) ? . . . .
C(6) C(22) C(49) C(21) 70.5(6) ? . . . .
C(6) C(22) C(49) C(44) -109.8(5) ? . . . .
C(25) C(22) C(49) C(21) -114.0(5) ? . . . .
C(25) C(22) C(49) C(44) 65.7(6) ? . . . .
C(49) C(22) C(25) C(5) -176.3(4) ? . . . .
C(49) C(22) C(25) C(27) 4.4(7) ? . . . .
C(6) C(23) C(35) C(5) 0.1(6) ? . . . .
C(27) C(24) C(55) C(48) 2.6(9) ? . . . .
C(55) C(24) C(27) C(25) -3.8(9) ? . . . .
C(5) C(25) C(27) C(24) 3.7(8) ? . . . .
C(22) C(25) C(27) C(24) -177.0(5) ? . . . .
C(50) C(26) C(51) C(17) -0.3(7) ? . . . .
C(51) C(26) C(50) C(30) -0.5(9) ? . . . .
C(51) C(26) C(50) C(64) 177.4(6) ? . . . .
C(45) C(29) C(47) C(19) 0.6(9) ? . . . .
C(47) C(29) C(45) C(59) 0.1(7) ? . . . .
C(47) C(29) C(45) C(68) 176.6(6) ? . . . .
C(15) C(30) C(50) C(26) 1.3(9) ? . . . .
C(15) C(30) C(50) C(64) -176.6(6) ? . . . .
C(34) C(31) C(60) C(66) -174.5(6) ? . . . .
C(60) C(31) C(34) N(1) 76.3(6) ? . . . .
C(60) C(31) C(34) C(33) -162.5(5) ? . . . .
C(34) C(31) C(67) C(61) 175.9(6) ? . . . .
C(67) C(31) C(34) N(1) -99.5(7) ? . . . .
C(67) C(31) C(34) C(33) 21.6(8) ? . . . .
C(60) C(31) C(67) C(61) -0.1(8) ? . . . .
C(67) C(31) C(60) C(66) 1.7(10) ? . . . .
N(2) C(33) C(34) N(1) -58.9(5) ? . . . .
N(2) C(33) C(34) C(31) 177.2(4) ? . . . .
C(10) C(36) C(56) C(44) -0.6(8) ? . . . .
C(1) C(39) C(41) C(13) -0.4(8) ? . . . .
C(21) C(42) C(43) C(12) 0.8(8) ? . . . .
C(12) C(44) C(49) C(21) -0.5(7) ? . . . .
C(12) C(44) C(49) C(22) 179.7(4) ? . . . .
C(12) C(44) C(56) C(36) 3.2(8) ? . . . .
C(49) C(44) C(56) C(36) -177.3(5) ? . . . .
C(56) C(44) C(49) C(21) -180.0(4) ? . . . .
C(56) C(44) C(49) C(22) 0.3(6) ? . . . .
C(29) C(45) C(59) C(53) -1.5(9) ? . . . .
C(68) C(45) C(59) C(53) -178.0(6) ? . . . .
C(5) C(48) C(55) C(24) -1.3(9) ? . . . .
C(19) C(53) C(59) C(45) 2.3(9) ? . . . .
C(31) C(60) C(66) C(62) -3.6(11) ? . . . .
C(62) C(61) C(67) C(31) 0.5(10) ? . . . .
C(67) C(61) C(62) C(66) -2.4(12) ? . . . .
C(61) C(62) C(66) C(60) 3.9(11) ? . . . .
